data_4336495
loop_
_publ_author_name
'Shin-ichi Fuku-en'
'Junki Yamamoto'
'Mao Minoura'
'Satoshi Kojima'
'Yohsuke Yamamoto'

_publ_contact_author_email yyama@hiroshima-u.ac.jp
_publ_section_title
;
 Synthesis of New Dipyrido-Annulated N-Heterocyclic Carbenes with Ortho
 Substituents
;
_journal_name_full 'Inorganic Chemistry'
_journal_page_first 11700
_journal_page_last 11702
_journal_paper_doi 10.1021/ic402301u
_journal_volume 52
_journal_year 2013
_chemical_formula_sum 'C39 H40 I N2 Rh S2'
_chemical_formula_weight 830.66
_chemical_name_systematic
;
 ?
;
_space_group_IT_number 2
_symmetry_cell_setting triclinic
_symmetry_space_group_name_Hall '-P 1'
_symmetry_space_group_name_H-M 'P -1'
_atom_sites_solution_hydrogens geom
_atom_sites_solution_primary direct
_atom_sites_solution_secondary difmap
_audit_creation_method SHELXL-97
_cell_angle_alpha 90.000(2)
_cell_angle_beta 90.000(2)
_cell_angle_gamma 96.169(2)
_cell_formula_units_Z 8
_cell_length_a 14.123(2)
_cell_length_b 16.273(3)
_cell_length_c 32.044(6)
_cell_measurement_reflns_used 9248
_cell_measurement_temperature 173(2)
_cell_measurement_theta_max 25.01
_cell_measurement_theta_min 2.38
_cell_volume 7322(2)
_computing_cell_refinement 'Bruker SAINT'
_computing_data_collection 'Bruker APEX2'
_computing_data_reduction 'Bruker SAINT'
_computing_molecular_graphics 'Yadokari-XG 2009 (Wakita Nemoto et al., 2009)'
_computing_publication_material 'Yadokari-XG 2009 (Wakita,Nemoto et al., 2009)'
_computing_structure_refinement 'SHELXL-97 (Sheldrick, 1997)'
_computing_structure_solution SIR-97
_diffrn_ambient_temperature 173(2)
_diffrn_measured_fraction_theta_full 0.934
_diffrn_measured_fraction_theta_max 0.934
_diffrn_measurement_device_type 'Bruker APEX-II CCD'
_diffrn_measurement_method '\f and \w scans'
_diffrn_radiation_monochromator 'Bruker Helios multilayered confocal mirror'
_diffrn_radiation_source 'Bruker TXS fine-focus rotating anode'
_diffrn_radiation_type MoK\a
_diffrn_radiation_wavelength 0.71073
_diffrn_reflns_av_R_equivalents 0.0534
_diffrn_reflns_av_sigmaI/netI 0.1642
_diffrn_reflns_limit_h_max 18
_diffrn_reflns_limit_h_min -18
_diffrn_reflns_limit_k_max 21
_diffrn_reflns_limit_k_min -14
_diffrn_reflns_limit_l_max 41
_diffrn_reflns_limit_l_min -35
_diffrn_reflns_number 40138
_diffrn_reflns_theta_full 27.50
_diffrn_reflns_theta_max 27.50
_diffrn_reflns_theta_min 1.26
_exptl_absorpt_coefficient_mu 1.453
_exptl_absorpt_correction_T_max 0.8683
_exptl_absorpt_correction_T_min 0.5644
_exptl_absorpt_correction_type empirical
_exptl_absorpt_process_details
;
 SADABS (Sheldrick, 1997)
;
_exptl_crystal_colour red
_exptl_crystal_density_diffrn 1.507
_exptl_crystal_description plate
_exptl_crystal_F_000 3344
_exptl_crystal_size_max 0.20
_exptl_crystal_size_mid 0.10
_exptl_crystal_size_min 0.10
_refine_diff_density_max 1.215
_refine_diff_density_min -1.710
_refine_diff_density_rms 0.152
_refine_ls_extinction_method none
_refine_ls_goodness_of_fit_ref 0.955
_refine_ls_hydrogen_treatment constr
_refine_ls_matrix_type full
_refine_ls_number_parameters 1646
_refine_ls_number_reflns 31444
_refine_ls_number_restraints 0
_refine_ls_restrained_S_all 0.955
_refine_ls_R_factor_all 0.1205
_refine_ls_R_factor_gt 0.0706
_refine_ls_shift/su_max 1.276
_refine_ls_shift/su_mean 0.039
_refine_ls_structure_factor_coef Fsqd
_refine_ls_weighting_details 'calc w=1/[\s^2^(Fo^2^)+(0.0402P)^2^+0.0000P] where P=(Fo^2^+2Fc^2^)/3'
_refine_ls_weighting_scheme calc
_refine_ls_wR_factor_gt 0.1632
_refine_ls_wR_factor_ref 0.1934
_reflns_number_gt 18710
_reflns_number_total 31444
_reflns_threshold_expression >2sigma(I)
_cod_data_source_file ic402301u_si_004.cif
_cod_data_source_block 9b
_cod_database_code 4336495

loop_
_symmetry_equiv_pos_as_xyz
'x, y, z'
'-x, -y, -z'

loop_
_atom_site_label
_atom_site_type_symbol
_atom_site_fract_x
_atom_site_fract_y
_atom_site_fract_z
_atom_site_U_iso_or_equiv
_atom_site_adp_type
_atom_site_occupancy
_atom_site_symmetry_multiplicity
_atom_site_calc_flag
_atom_site_refinement_flags
C1 C 0.1132(7) -0.2758(7) -1.0272(3) 0.029(2) Uani 1 1 d .
H1 H 0.0926 -0.3205 -1.0103 0.034 Uiso 1 1 calc R
C2 C 0.2084(7) -0.2584(6) -1.0354(3) 0.029(2) Uani 1 1 d .
C3 C 0.2326(7) -0.1871(7) -1.0616(3) 0.032(2) Uani 1 1 d .
H3 H 0.2959 -0.1757 -1.0696 0.039 Uiso 1 1 calc R
C4 C 0.1710(6) -0.1360(6) -1.0753(3) 0.025(2) Uani 1 1 d .
N1 N 0.0738(5) -0.1553(5) -1.0680(2) 0.0230(17) Uani 1 1 d .
C5 C -0.0014(7) -0.1159(7) -1.0810(3) 0.028(2) Uani 1 1 d .
N2 N -0.0778(6) -0.1660(5) -1.0668(2) 0.0267(18) Uani 1 1 d .
C6 C -0.1764(7) -0.1594(7) -1.0745(3) 0.035(3) Uani 1 1 d .
C7 C -0.2408(7) -0.2126(7) -1.0543(3) 0.034(3) Uani 1 1 d .
H7 H -0.3049 -0.2055 -1.0575 0.041 Uiso 1 1 calc R
C8 C -0.2169(7) -0.2803(7) -1.0279(3) 0.035(3) Uani 1 1 d .
C9 C -0.1223(7) -0.2898(7) -1.0247(3) 0.029(2) Uani 1 1 d .
H9 H -0.1039 -0.3345 -1.0098 0.035 Uiso 1 1 calc R
C10 C -0.0521(6) -0.2338(7) -1.0433(3) 0.027(2) Uani 1 1 d .
C11 C 0.0456(7) -0.2269(6) -1.0441(3) 0.027(2) Uani 1 1 d .
C12 C -0.2957(8) -0.3376(8) -1.0089(5) 0.052(3) Uani 1 1 d .
C13 C -0.338(2) -0.2939(13) -0.9762(9) 0.23(2) Uani 1 1 d .
H13 H -0.3821 -0.3318 -0.9608 0.352 Uiso 1 1 calc R
H13A H -0.3721 -0.2514 -0.9882 0.352 Uiso 1 1 calc R
H13B H -0.2897 -0.2694 -0.9578 0.352 Uiso 1 1 calc R
C14 C -0.3580(16) -0.3771(16) -1.0427(6) 0.187(15) Uani 1 1 d .
H14 H -0.4214 -0.3905 -1.0321 0.280 Uiso 1 1 calc R
H14A H -0.3332 -0.4266 -1.0520 0.280 Uiso 1 1 calc R
H14B H -0.3595 -0.3394 -1.0657 0.280 Uiso 1 1 calc R
C15 C -0.2608(11) -0.4097(13) -0.9894(8) 0.132(10) Uani 1 1 d .
H15 H -0.2231 -0.3926 -0.9653 0.198 Uiso 1 1 calc R
H15A H -0.2225 -0.4361 -1.0090 0.198 Uiso 1 1 calc R
H15B H -0.3139 -0.4479 -0.9809 0.198 Uiso 1 1 calc R
C16 C 0.2859(7) -0.3066(7) -1.0189(4) 0.039(3) Uani 1 1 d .
C17 C 0.3636(9) -0.2489(10) -0.9994(5) 0.073(5) Uani 1 1 d .
H17 H 0.3953 -0.2144 -1.0205 0.109 Uiso 1 1 calc R
H17A H 0.4087 -0.2804 -0.9860 0.109 Uiso 1 1 calc R
H17B H 0.3365 -0.2149 -0.9790 0.109 Uiso 1 1 calc R
C18 C 0.2509(9) -0.3679(9) -0.9842(4) 0.054(3) Uani 1 1 d .
H18 H 0.3028 -0.3965 -0.9747 0.081 Uiso 1 1 calc R
H18A H 0.2012 -0.4071 -0.9950 0.081 Uiso 1 1 calc R
H18B H 0.2267 -0.3384 -0.9613 0.081 Uiso 1 1 calc R
C19 C 0.3241(9) -0.3552(10) -1.0547(4) 0.063(4) Uani 1 1 d .
H19 H 0.3485 -0.3176 -1.0762 0.095 Uiso 1 1 calc R
H19A H 0.2736 -0.3930 -1.0659 0.095 Uiso 1 1 calc R
H19B H 0.3741 -0.3854 -1.0447 0.095 Uiso 1 1 calc R
S1 S -0.2004(2) -0.0881(2) -1.11320(9) 0.0439(7) Uani 1 1 d .
C20 C -0.3259(8) -0.1141(9) -1.1220(3) 0.048(3) Uani 1 1 d .
C21 C -0.3766(11) -0.0449(12) -1.1237(4) 0.082(5) Uani 1 1 d .
H21 H -0.3478 0.0086 -1.1193 0.099 Uiso 1 1 calc R
C22 C -0.4763(13) -0.0624(16) -1.1325(5) 0.133(11) Uani 1 1 d .
H22 H -0.5145 -0.0192 -1.1322 0.159 Uiso 1 1 calc R
C23 C -0.5169(13) -0.1398(18) -1.1412(5) 0.126(10) Uani 1 1 d .
H23 H -0.5813 -0.1481 -1.1480 0.151 Uiso 1 1 calc R
C24 C -0.4658(11) -0.2048(13) -1.1403(5) 0.085(6) Uani 1 1 d .
H24 H -0.4950 -0.2580 -1.1449 0.102 Uiso 1 1 calc R
C25 C -0.3661(9) -0.1910(10) -1.1321(4) 0.059(4) Uani 1 1 d .
H25 H -0.3287 -0.2346 -1.1336 0.070 Uiso 1 1 calc R
S2 S 0.21200(18) -0.04008(18) -1.09900(8) 0.0352(6) Uani 1 1 d .
C26 C 0.2864(7) 0.0006(6) -1.0576(3) 0.030(2) Uani 1 1 d .
C27 C 0.2651(7) -0.0133(7) -1.0161(3) 0.036(3) Uani 1 1 d .
H27 H 0.2097 -0.0461 -1.0086 0.043 Uiso 1 1 calc R
C28 C 0.3263(9) 0.0217(7) -0.9853(3) 0.045(3) Uani 1 1 d .
H28 H 0.3125 0.0109 -0.9573 0.055 Uiso 1 1 calc R
C29 C 0.4071(9) 0.0723(8) -0.9961(4) 0.048(3) Uani 1 1 d .
H29 H 0.4475 0.0957 -0.9754 0.058 Uiso 1 1 calc R
C30 C 0.4277(8) 0.0878(9) -1.0360(4) 0.054(3) Uani 1 1 d .
H30 H 0.4825 0.1220 -1.0428 0.065 Uiso 1 1 calc R
C31 C 0.3682(8) 0.0535(8) -1.0678(4) 0.047(3) Uani 1 1 d .
H31 H 0.3828 0.0657 -1.0956 0.057 Uiso 1 1 calc R
Rh1 Rh 0.00975(6) -0.00608(5) -1.11064(3) 0.0326(2) Uani 1 1 d .
I1 I 0.03871(6) -0.09064(6) -1.18070(2) 0.0506(2) Uani 1 1 d .
C32 C 0.0349(8) 0.0641(7) -1.0555(3) 0.040(3) Uani 1 1 d .
H32 H 0.0649 0.0192 -1.0464 0.048 Uiso 1 1 calc R
C33 C 0.0955(11) 0.1452(9) -1.0615(4) 0.066(4) Uani 1 1 d .
H33 H 0.1198 0.1781 -1.0394 0.079 Uiso 1 1 calc R
C34 C 0.1128(16) 0.1676(10) -1.1062(5) 0.109(8) Uani 1 1 d .
H34 H 0.1524 0.2148 -1.1134 0.131 Uiso 1 1 calc R
C35 C 0.0657(10) 0.1135(8) -1.1388(4) 0.055(4) Uani 1 1 d .
H35 H 0.1047 0.0850 -1.1557 0.066 Uiso 1 1 calc R
C36 C -0.0285(9) 0.1017(8) -1.1462(4) 0.054(4) Uani 1 1 d .
H36 H -0.0512 0.0653 -1.1672 0.064 Uiso 1 1 calc R
C37 C -0.0995(13) 0.1463(12) -1.1211(5) 0.102(7) Uani 1 1 d .
H37 H -0.1294 0.1891 -1.1328 0.122 Uiso 1 1 calc R
C38 C -0.1185(11) 0.1200(9) -1.0788(4) 0.066(4) Uani 1 1 d .
H38 H -0.1626 0.1434 -1.0622 0.079 Uiso 1 1 calc R
C39 C -0.0624(9) 0.0515(7) -1.0625(3) 0.043(3) Uani 1 1 d .
H39 H -0.0946 -0.0003 -1.0571 0.052 Uiso 1 1 calc R
C40 C -0.1303(6) -0.2264(7) -0.7763(3) 0.028(2) Uani 1 1 d .
H40 H -0.1147 -0.1830 -0.7578 0.033 Uiso 1 1 calc R
C41 C -0.2221(6) -0.2447(7) -0.7891(3) 0.031(2) Uani 1 1 d .
C42 C -0.2422(7) -0.3152(7) -0.8159(3) 0.036(3) Uani 1 1 d .
H42 H -0.3041 -0.3278 -0.8255 0.043 Uiso 1 1 calc R
C43 C -0.1755(7) -0.3638(7) -0.8277(3) 0.031(2) Uani 1 1 d .
N3 N -0.0814(6) -0.3440(5) -0.8148(2) 0.029(2) Uani 1 1 d .
C44 C -0.0023(7) -0.3817(7) -0.8255(3) 0.033(2) Uani 1 1 d .
N4 N 0.0706(5) -0.3327(6) -0.8076(3) 0.035(2) Uani 1 1 d .
C45 C 0.1695(7) -0.3342(7) -0.8098(4) 0.042(3) Uani 1 1 d .
C46 C 0.2271(7) -0.2798(7) -0.7887(4) 0.039(3) Uani 1 1 d .
H46 H 0.2918 -0.2862 -0.7889 0.047 Uiso 1 1 calc R
C47 C 0.1976(7) -0.2123(7) -0.7656(3) 0.036(3) Uani 1 1 d .
C48 C 0.1021(7) -0.2059(6) -0.7649(3) 0.033(2) Uani 1 1 d .
H48 H 0.0793 -0.1628 -0.7502 0.039 Uiso 1 1 calc R
C49 C 0.0380(6) -0.2631(6) -0.7858(3) 0.024(2) Uani 1 1 d .
C50 C -0.0601(6) -0.2727(6) -0.7909(3) 0.027(2) Uani 1 1 d .
C51 C 0.2685(8) -0.1510(8) -0.7425(4) 0.048(3) Uani 1 1 d .
C52 C 0.3665(12) -0.1551(17) -0.7562(8) 0.207(17) Uani 1 1 d .
H52 H 0.3753 -0.2111 -0.7632 0.311 Uiso 1 1 calc R
H52A H 0.4094 -0.1363 -0.7341 0.311 Uiso 1 1 calc R
H52B H 0.3792 -0.1206 -0.7803 0.311 Uiso 1 1 calc R
C53 C 0.2390(11) -0.0681(9) -0.7400(7) 0.114(8) Uani 1 1 d .
H53 H 0.2822 -0.0345 -0.7223 0.172 Uiso 1 1 calc R
H53A H 0.1759 -0.0710 -0.7286 0.172 Uiso 1 1 calc R
H53B H 0.2394 -0.0443 -0.7674 0.172 Uiso 1 1 calc R
C54 C 0.2661(15) -0.1771(15) -0.6949(5) 0.146(10) Uani 1 1 d .
H54 H 0.3186 -0.1472 -0.6806 0.219 Uiso 1 1 calc R
H54A H 0.2708 -0.2353 -0.6928 0.219 Uiso 1 1 calc R
H54B H 0.2073 -0.1645 -0.6826 0.219 Uiso 1 1 calc R
C55 C -0.3039(7) -0.1951(8) -0.7768(4) 0.043(3) Uani 1 1 d .
C56 C -0.2723(8) -0.1324(8) -0.7441(4) 0.058(4) Uani 1 1 d .
H56 H -0.2469 -0.1595 -0.7206 0.087 Uiso 1 1 calc R
H56A H -0.3257 -0.1049 -0.7352 0.087 Uiso 1 1 calc R
H56B H -0.2241 -0.0925 -0.7554 0.087 Uiso 1 1 calc R
C57 C -0.3357(9) -0.1484(9) -0.8157(4) 0.066(4) Uani 1 1 d .
H57 H -0.3927 -0.1237 -0.8092 0.098 Uiso 1 1 calc R
H57A H -0.3478 -0.1864 -0.8384 0.098 Uiso 1 1 calc R
H57B H -0.2862 -0.1060 -0.8234 0.098 Uiso 1 1 calc R
C58 C -0.3879(8) -0.2540(9) -0.7616(5) 0.066(4) Uani 1 1 d .
H58 H -0.3691 -0.2836 -0.7376 0.099 Uiso 1 1 calc R
H58A H -0.4080 -0.2925 -0.7834 0.099 Uiso 1 1 calc R
H58B H -0.4396 -0.2230 -0.7543 0.099 Uiso 1 1 calc R
S3 S 0.2084(2) -0.4028(2) -0.84766(13) 0.0708(13) Uani 1 1 d .
C59 C 0.3174(8) -0.3467(9) -0.8630(4) 0.051(4) Uani 1 1 d .
C60 C 0.3983(8) -0.3894(9) -0.8642(4) 0.056(4) Uani 1 1 d .
H60 H 0.3956 -0.4437 -0.8548 0.067 Uiso 1 1 calc R
C61 C 0.4840(9) -0.3485(12) -0.8799(4) 0.067(5) Uani 1 1 d .
H61 H 0.5370 -0.3773 -0.8830 0.080 Uiso 1 1 calc R
C62 C 0.4900(10) -0.2657(12) -0.8906(5) 0.074(5) Uani 1 1 d .
H62 H 0.5477 -0.2372 -0.8987 0.088 Uiso 1 1 calc R
C63 C 0.4099(13) -0.2274(11) -0.8891(5) 0.089(5) Uani 1 1 d .
H63 H 0.4130 -0.1723 -0.8971 0.106 Uiso 1 1 calc R
C64 C 0.3257(10) -0.2660(10) -0.8765(4) 0.062(4) Uani 1 1 d .
H64 H 0.2721 -0.2375 -0.8769 0.075 Uiso 1 1 calc R
S4 S -0.2037(2) -0.4538(2) -0.85785(10) 0.0463(8) Uani 1 1 d .
C65 C -0.3056(9) -0.4974(9) -0.8323(5) 0.062(4) Uani 1 1 d .
C66 C -0.3084(15) -0.5100(12) -0.7915(6) 0.102(6) Uani 1 1 d .
H66 H -0.2575 -0.4905 -0.7744 0.123 Uiso 1 1 calc R
C67 C -0.389(3) -0.553(2) -0.7751(17) 0.31(4) Uani 1 1 d .
H67 H -0.3864 -0.5664 -0.7469 0.369 Uiso 1 1 calc R
C68 C -0.461(3) -0.574(2) -0.792(2) 0.29(3) Uani 1 1 d .
H68 H -0.5144 -0.5942 -0.7764 0.353 Uiso 1 1 calc R
C69 C -0.4657(13) -0.5690(14) -0.8388(11) 0.179(15) Uani 1 1 d .
H69 H -0.5183 -0.5916 -0.8540 0.215 Uiso 1 1 calc R
C70 C -0.3826(9) -0.5263(9) -0.8585(6) 0.080(5) Uani 1 1 d .
H70 H -0.3798 -0.5181 -0.8872 0.096 Uiso 1 1 calc R
Rh2 Rh 0.00184(7) -0.48733(6) -0.85716(3) 0.0380(2) Uani 1 1 d .
I2 I -0.00382(7) -0.39711(6) -0.92777(3) 0.0598(3) Uani 1 1 d .
C71 C -0.0401(8) -0.5644(8) -0.8044(3) 0.043(3) Uani 1 1 d .
H71 H -0.0734 -0.5217 -0.7950 0.051 Uiso 1 1 calc R
C72 C -0.0968(10) -0.6421(8) -0.8167(5) 0.059(4) Uani 1 1 d .
H72 H -0.1276 -0.6771 -0.7968 0.070 Uiso 1 1 calc R
C73 C -0.1028(15) -0.6618(10) -0.8611(5) 0.110(8) Uani 1 1 d .
H73 H -0.1401 -0.7082 -0.8712 0.132 Uiso 1 1 calc R
C74 C -0.0450(13) -0.6028(8) -0.8894(4) 0.063(4) Uani 1 1 d .
H74 H -0.0768 -0.5710 -0.9078 0.076 Uiso 1 1 calc R
C75 C 0.0513(13) -0.5934(10) -0.8895(5) 0.074(5) Uani 1 1 d .
H75 H 0.0817 -0.5554 -0.9081 0.088 Uiso 1 1 calc R
C76 C 0.1135(14) -0.6402(12) -0.8614(5) 0.113(8) Uani 1 1 d .
H76 H 0.1429 -0.6851 -0.8710 0.135 Uiso 1 1 calc R
C77 C 0.1242(9) -0.6123(9) -0.8206(5) 0.061(4) Uani 1 1 d .
H77 H 0.1694 -0.6312 -0.8029 0.074 Uiso 1 1 calc R
C78 C 0.0585(9) -0.5490(8) -0.8056(4) 0.048(3) Uani 1 1 d .
H78 H 0.0863 -0.4975 -0.7968 0.057 Uiso 1 1 calc R
C79 C -0.1524(7) -0.7864(7) -0.7269(3) 0.031(2) Uani 1 1 d .
H79 H -0.1339 -0.8298 -0.7427 0.037 Uiso 1 1 calc R
C80 C -0.2465(7) -0.7803(7) -0.7202(3) 0.030(2) Uani 1 1 d .
C81 C -0.2691(7) -0.7127(7) -0.6958(3) 0.039(3) Uani 1 1 d .
H81 H -0.3333 -0.7083 -0.6910 0.047 Uiso 1 1 calc R
C82 C -0.2077(6) -0.6558(7) -0.6793(3) 0.034(2) Uani 1 1 d .
N5 N -0.1086(5) -0.6587(5) -0.6872(2) 0.0252(18) Uani 1 1 d .
C83 C -0.0332(6) -0.6084(6) -0.6741(3) 0.026(2) Uani 1 1 d .
N6 N 0.0422(5) -0.6460(5) -0.6871(2) 0.0266(19) Uani 1 1 d .
C84 C 0.1383(7) -0.6250(6) -0.6788(3) 0.027(2) Uani 1 1 d .
C85 C 0.2020(7) -0.6746(7) -0.6931(3) 0.030(2) Uani 1 1 d .
H85 H 0.2655 -0.6626 -0.6854 0.037 Uiso 1 1 calc R
C86 C 0.1770(6) -0.7444(6) -0.7194(3) 0.023(2) Uani 1 1 d .
C87 C 0.0826(7) -0.7659(6) -0.7268(3) 0.025(2) Uani 1 1 d .
H87 H 0.0630 -0.8123 -0.7428 0.030 Uiso 1 1 calc R
C88 C 0.0146(6) -0.7177(6) -0.7100(3) 0.025(2) Uani 1 1 d .
C89 C -0.0838(6) -0.7276(6) -0.7102(3) 0.026(2) Uani 1 1 d .
C90 C 0.2559(7) -0.7935(7) -0.7364(3) 0.034(2) Uani 1 1 d .
C91 C 0.3012(9) -0.8373(8) -0.6999(4) 0.051(3) Uani 1 1 d .
H91 H 0.2543 -0.8770 -0.6876 0.076 Uiso 1 1 calc R
H91A H 0.3242 -0.7972 -0.6794 0.076 Uiso 1 1 calc R
H91B H 0.3533 -0.8649 -0.7102 0.076 Uiso 1 1 calc R
C92 C 0.3317(8) -0.7319(8) -0.7573(4) 0.049(3) Uani 1 1 d .
H92 H 0.3848 -0.7602 -0.7657 0.073 Uiso 1 1 calc R
H92A H 0.3529 -0.6889 -0.7379 0.073 Uiso 1 1 calc R
H92B H 0.3046 -0.7081 -0.7814 0.073 Uiso 1 1 calc R
C93 C 0.2184(7) -0.8556(7) -0.7684(3) 0.038(3) Uani 1 1 d .
H93 H 0.1652 -0.8901 -0.7570 0.057 Uiso 1 1 calc R
H93A H 0.2676 -0.8891 -0.7761 0.057 Uiso 1 1 calc R
H93B H 0.1983 -0.8274 -0.7926 0.057 Uiso 1 1 calc R
C94 C -0.3263(7) -0.8440(8) -0.7350(4) 0.045(3) Uani 1 1 d .
C95 C -0.2922(8) -0.9011(8) -0.7685(5) 0.069(5) Uani 1 1 d .
H95 H -0.2710 -0.8691 -0.7925 0.103 Uiso 1 1 calc R
H95A H -0.3437 -0.9415 -0.7762 0.103 Uiso 1 1 calc R
H95B H -0.2405 -0.9284 -0.7576 0.103 Uiso 1 1 calc R
C96 C -0.3707(13) -0.8939(12) -0.6975(5) 0.105(7) Uani 1 1 d .
H96 H -0.3229 -0.9224 -0.6842 0.157 Uiso 1 1 calc R
H96A H -0.4214 -0.9333 -0.7071 0.157 Uiso 1 1 calc R
H96B H -0.3953 -0.8569 -0.6779 0.157 Uiso 1 1 calc R
C97 C -0.4055(9) -0.7990(10) -0.7553(5) 0.085(6) Uani 1 1 d .
H97 H -0.4230 -0.7568 -0.7368 0.128 Uiso 1 1 calc R
H97A H -0.4601 -0.8380 -0.7607 0.128 Uiso 1 1 calc R
H97B H -0.3827 -0.7742 -0.7811 0.128 Uiso 1 1 calc R
S5 S 0.1755(2) -0.5358(2) -0.64979(10) 0.0434(7) Uani 1 1 d .
C98 C 0.2660(8) -0.4896(7) -0.6817(5) 0.055(4) Uani 1 1 d .
C99 C 0.2643(10) -0.4952(10) -0.7233(6) 0.080(5) Uani 1 1 d .
H99 H 0.2125 -0.5261 -0.7357 0.096 Uiso 1 1 calc R
C100 C 0.3369(18) -0.4567(15) -0.7499(9) 0.164(14) Uani 1 1 d .
H100 H 0.3358 -0.4619 -0.7788 0.197 Uiso 1 1 calc R
C101 C 0.411(2) -0.4099(18) -0.7279(18) 0.27(4) Uani 1 1 d .
H101 H 0.4604 -0.3821 -0.7430 0.328 Uiso 1 1 calc R
C102 C 0.412(2) -0.4036(18) -0.6849(16) 0.26(3) Uani 1 1 d .
H102 H 0.4628 -0.3718 -0.6721 0.311 Uiso 1 1 calc R
C103 C 0.3385(10) -0.4447(11) -0.6596(8) 0.147(12) Uani 1 1 d .
H103 H 0.3390 -0.4416 -0.6307 0.176 Uiso 1 1 calc R
S6 S -0.2341(2) -0.5767(2) -0.64397(13) 0.0649(11) Uani 1 1 d .
C104 C -0.3572(8) -0.6121(9) -0.6357(4) 0.046(3) Uani 1 1 d .
C105 C -0.3848(11) -0.6761(11) -0.6098(4) 0.071(4) Uani 1 1 d .
H105 H -0.3392 -0.7026 -0.5956 0.086 Uiso 1 1 calc R
C106 C -0.4826(14) -0.7027(14) -0.6042(5) 0.096(6) Uani 1 1 d .
H106 H -0.5032 -0.7472 -0.5870 0.115 Uiso 1 1 calc R
C107 C -0.5466(17) -0.6590(18) -0.6258(7) 0.116(10) Uani 1 1 d .
H107 H -0.6116 -0.6733 -0.6220 0.139 Uiso 1 1 calc R
C108 C -0.5195(12) -0.6020(17) -0.6496(9) 0.141(11) Uani 1 1 d .
H108 H -0.5651 -0.5769 -0.6644 0.169 Uiso 1 1 calc R
C109 C -0.4266(10) -0.5741(11) -0.6552(6) 0.092(6) Uani 1 1 d .
H109 H -0.4099 -0.5289 -0.6725 0.110 Uiso 1 1 calc R
Rh3 Rh -0.02773(6) -0.50159(5) -0.64101(2) 0.0297(2) Uani 1 1 d .
I3 I -0.01058(7) -0.59332(6) -0.57153(3) 0.0582(3) Uani 1 1 d .
C110 C -0.0891(8) -0.4374(8) -0.6910(3) 0.039(3) Uani 1 1 d .
H110 H -0.1188 -0.4886 -0.6993 0.047 Uiso 1 1 calc R
C111 C -0.1515(10) -0.3748(9) -0.6748(4) 0.064(4) Uani 1 1 d .
H111 H -0.2002 -0.3562 -0.6906 0.077 Uiso 1 1 calc R
C112 C -0.1292(10) -0.3454(9) -0.6320(4) 0.064(4) Uani 1 1 d .
H112 H -0.1507 -0.2971 -0.6219 0.077 Uiso 1 1 calc R
C113 C -0.0720(10) -0.3951(8) -0.6061(4) 0.049(3) Uani 1 1 d .
H113 H -0.1024 -0.4333 -0.5876 0.059 Uiso 1 1 calc R
C114 C 0.0264(9) -0.3868(7) -0.6085(3) 0.042(3) Uani 1 1 d .
H114 H 0.0586 -0.4188 -0.5905 0.051 Uiso 1 1 calc R
C115 C 0.0856(10) -0.3308(9) -0.6377(4) 0.063(4) Uani 1 1 d .
H115 H 0.1315 -0.2898 -0.6283 0.076 Uiso 1 1 calc R
C116 C 0.0663(10) -0.3448(8) -0.6814(4) 0.065(4) Uani 1 1 d .
H116 H 0.0888 -0.3057 -0.7012 0.077 Uiso 1 1 calc R
C117 C 0.0088(8) -0.4245(7) -0.6944(3) 0.037(3) Uani 1 1 d .
H117 H 0.0409 -0.4667 -0.7052 0.044 Uiso 1 1 calc R
C118 C 0.1087(7) -0.2653(6) -0.5278(3) 0.029(2) Uani 1 1 d .
H118 H 0.0927 -0.3125 -0.5119 0.034 Uiso 1 1 calc R
C119 C 0.1990(7) -0.2455(7) -0.5380(3) 0.031(2) Uani 1 1 d .
C120 C 0.2191(7) -0.1703(8) -0.5639(3) 0.041(3) Uani 1 1 d .
H120 H 0.2814 -0.1564 -0.5729 0.050 Uiso 1 1 calc R
C121 C 0.1534(7) -0.1210(7) -0.5751(3) 0.028(2) Uani 1 1 d .
N7 N 0.0571(5) -0.1421(5) -0.5622(2) 0.0262(19) Uani 1 1 d .
C122 C -0.0187(7) -0.1023(7) -0.5710(3) 0.026(2) Uani 1 1 d .
N8 N -0.0921(5) -0.1560(6) -0.5545(3) 0.029(2) Uani 1 1 d .
C123 C -0.1896(7) -0.1497(7) -0.5562(4) 0.038(3) Uani 1 1 d .
C124 C -0.2490(7) -0.2113(8) -0.5381(4) 0.046(3) Uani 1 1 d .
H124 H -0.3139 -0.2061 -0.5388 0.055 Uiso 1 1 calc R
C125 C -0.2199(7) -0.2823(7) -0.5185(3) 0.034(3) Uani 1 1 d .
C126 C -0.1268(8) -0.2870(7) -0.5186(3) 0.034(3) Uani 1 1 d .
H126 H -0.1043 -0.3335 -0.5068 0.040 Uiso 1 1 calc R
C127 C -0.0608(6) -0.2260(6) -0.5353(3) 0.023(2) Uani 1 1 d .
C128 C 0.0358(6) -0.2179(6) -0.5401(3) 0.020(2) Uani 1 1 d .
C129 C -0.2954(9) -0.3491(9) -0.5018(5) 0.058(4) Uani 1 1 d .
C130 C -0.3311(17) -0.4031(14) -0.5391(6) 0.168(13) Uani 1 1 d .
H130 H -0.2846 -0.3972 -0.5610 0.252 Uiso 1 1 calc R
H131 H -0.3901 -0.3861 -0.5490 0.252 Uiso 1 1 calc R
H132 H -0.3409 -0.4599 -0.5305 0.252 Uiso 1 1 calc R
C131 C -0.3782(15) -0.3164(13) -0.4873(9) 0.186(15) Uani 1 1 d .
H133 H -0.4220 -0.3603 -0.4763 0.280 Uiso 1 1 calc R
H134 H -0.4076 -0.2901 -0.5100 0.280 Uiso 1 1 calc R
H135 H -0.3612 -0.2766 -0.4657 0.280 Uiso 1 1 calc R
C132 C -0.2592(13) -0.396(2) -0.4725(10) 0.30(3) Uani 1 1 d .
H136 H -0.2333 -0.3610 -0.4501 0.448 Uiso 1 1 calc R
H137 H -0.2098 -0.4243 -0.4845 0.448 Uiso 1 1 calc R
H138 H -0.3087 -0.4352 -0.4618 0.448 Uiso 1 1 calc R
C133 C 0.2817(7) -0.2930(8) -0.5254(4) 0.042(3) Uani 1 1 d .
C134 C 0.2506(10) -0.3620(10) -0.4944(4) 0.065(4) Uani 1 1 d .
H139 H 0.2164 -0.3401 -0.4719 0.098 Uiso 1 1 calc R
H140 H 0.3057 -0.3846 -0.4837 0.098 Uiso 1 1 calc R
H141 H 0.2101 -0.4047 -0.5083 0.098 Uiso 1 1 calc R
C135 C 0.3566(9) -0.2324(11) -0.5048(4) 0.069(5) Uani 1 1 d .
H142 H 0.3795 -0.1905 -0.5245 0.104 Uiso 1 1 calc R
H143 H 0.4085 -0.2612 -0.4955 0.104 Uiso 1 1 calc R
H144 H 0.3289 -0.2072 -0.4813 0.104 Uiso 1 1 calc R
C136 C 0.3220(11) -0.3291(11) -0.5650(5) 0.091(6) Uani 1 1 d .
H145 H 0.2739 -0.3671 -0.5778 0.136 Uiso 1 1 calc R
H146 H 0.3759 -0.3576 -0.5579 0.136 Uiso 1 1 calc R
H147 H 0.3415 -0.2852 -0.5842 0.136 Uiso 1 1 calc R
S7 S -0.2299(2) -0.0682(2) -0.58593(11) 0.0504(8) Uani 1 1 d .
C137 C -0.3333(8) -0.1205(8) -0.6090(4) 0.045(3) Uani 1 1 d .
C138 C -0.3283(11) -0.1920(10) -0.6311(5) 0.072(5) Uani 1 1 d .
H148 H -0.2704 -0.2135 -0.6345 0.086 Uiso 1 1 calc R
C139 C -0.4087(12) -0.2309(11) -0.6481(5) 0.081(5) Uani 1 1 d .
H149 H -0.4056 -0.2800 -0.6625 0.098 Uiso 1 1 calc R
C140 C -0.4937(12) -0.2001(12) -0.6445(5) 0.090(6) Uani 1 1 d .
H150 H -0.5477 -0.2279 -0.6567 0.108 Uiso 1 1 calc R
C141 C -0.5003(10) -0.1291(11) -0.6232(5) 0.079(5) Uani 1 1 d .
H151 H -0.5585 -0.1075 -0.6208 0.095 Uiso 1 1 calc R
C142 C -0.4181(8) -0.0888(10) -0.6051(4) 0.063(4) Uani 1 1 d .
H152 H -0.4214 -0.0400 -0.5902 0.076 Uiso 1 1 calc R
S8 S 0.1800(2) -0.0306(2) -0.60465(10) 0.0465(8) Uani 1 1 d .
C143 C 0.2870(7) 0.0098(8) -0.5806(4) 0.041(3) Uani 1 1 d .
C144 C 0.2987(9) 0.0159(8) -0.5367(4) 0.050(3) Uani 1 1 d .
H153 H 0.2502 -0.0056 -0.5189 0.060 Uiso 1 1 calc R
C145 C 0.3816(10) 0.0536(9) -0.5210(4) 0.056(3) Uani 1 1 d .
H154 H 0.3891 0.0589 -0.4923 0.067 Uiso 1 1 calc R
C146 C 0.4545(10) 0.0840(10) -0.5468(6) 0.081(5) Uani 1 1 d .
H155 H 0.5116 0.1073 -0.5353 0.097 Uiso 1 1 calc R
C147 C 0.4439(9) 0.0803(10) -0.5895(5) 0.071(4) Uani 1 1 d .
H156 H 0.4932 0.1021 -0.6068 0.085 Uiso 1 1 calc R
C148 C 0.3603(8) 0.0442(8) -0.6063(4) 0.055(3) Uani 1 1 d .
H157 H 0.3525 0.0428 -0.6351 0.065 Uiso 1 1 calc R
Rh4 Rh -0.03112(6) 0.00140(5) -0.60397(2) 0.0318(2) Uani 1 1 d .
I4 I -0.03051(6) -0.09528(5) -0.67246(2) 0.0454(2) Uani 1 1 d .
C149 C 0.0086(10) 0.1158(7) -0.6412(3) 0.046(3) Uani 1 1 d .
H158 H 0.0366 0.0838 -0.6607 0.056 Uiso 1 1 calc R
C150 C 0.0730(13) 0.1752(9) -0.6163(4) 0.077(5) Uani 1 1 d .
H159 H 0.1051 0.2219 -0.6286 0.093 Uiso 1 1 calc R
C151 C 0.0843(12) 0.1576(9) -0.5720(5) 0.073(5) Uani 1 1 d .
H160 H 0.1240 0.1920 -0.5547 0.087 Uiso 1 1 calc R
C152 C 0.0286(9) 0.0818(7) -0.5562(3) 0.042(3) Uani 1 1 d .
H161 H 0.0619 0.0381 -0.5480 0.051 Uiso 1 1 calc R
C153 C -0.0704(9) 0.0715(8) -0.5526(3) 0.043(3) Uani 1 1 d .
H162 H -0.0993 0.0219 -0.5418 0.051 Uiso 1 1 calc R
C154 C -0.1324(10) 0.1359(9) -0.5654(4) 0.062(4) Uani 1 1 d .
H163 H -0.1626 0.1649 -0.5452 0.074 Uiso 1 1 calc R
C155 C -0.1454(13) 0.1531(11) -0.6100(5) 0.092(6) Uani 1 1 d .
H164 H -0.1860 0.1900 -0.6200 0.110 Uiso 1 1 calc R
C156 C -0.0860(10) 0.1045(8) -0.6377(4) 0.050(3) Uani 1 1 d .
H165 H -0.1181 0.0630 -0.6539 0.060 Uiso 1 1 calc R

loop_
_atom_site_aniso_label
_atom_site_aniso_U_11
_atom_site_aniso_U_22
_atom_site_aniso_U_33
_atom_site_aniso_U_23
_atom_site_aniso_U_13
_atom_site_aniso_U_12
C1 0.028(5) 0.029(6) 0.030(5) -0.005(5) 0.000(4) 0.006(5)
C2 0.028(5) 0.028(6) 0.028(5) -0.007(4) -0.001(4) -0.006(4)
C3 0.028(5) 0.029(6) 0.039(6) -0.010(5) -0.005(4) 0.000(5)
C4 0.024(5) 0.017(5) 0.033(5) 0.000(4) 0.003(4) -0.006(4)
N1 0.022(4) 0.017(4) 0.028(4) -0.006(3) 0.001(3) -0.006(3)
C5 0.027(5) 0.030(6) 0.028(5) -0.006(4) 0.003(4) 0.003(4)
N2 0.040(5) 0.019(4) 0.022(4) -0.009(3) 0.004(4) 0.004(4)
C6 0.026(5) 0.044(7) 0.037(6) -0.009(5) 0.006(4) 0.013(5)
C7 0.023(5) 0.031(6) 0.050(7) -0.002(5) 0.014(5) 0.012(5)
C8 0.026(5) 0.043(7) 0.038(6) -0.012(5) 0.005(4) 0.013(5)
C9 0.034(5) 0.024(6) 0.028(5) -0.007(4) 0.007(4) -0.004(5)
C10 0.025(5) 0.029(6) 0.025(5) -0.003(4) 0.008(4) 0.001(4)
C11 0.032(5) 0.021(5) 0.024(5) -0.009(4) 0.002(4) -0.011(4)
C12 0.033(6) 0.034(7) 0.087(10) 0.013(7) 0.017(6) 0.000(6)
C13 0.31(4) 0.070(15) 0.31(4) -0.02(2) 0.28(4) -0.03(2)
C14 0.16(2) 0.22(3) 0.136(18) 0.083(19) -0.062(16) -0.17(2)
C15 0.053(10) 0.113(18) 0.23(2) 0.093(18) 0.073(13) 0.010(11)
C16 0.024(5) 0.039(7) 0.055(7) 0.002(6) -0.001(5) 0.009(5)
C17 0.043(8) 0.078(12) 0.094(11) 0.008(9) -0.023(7) -0.007(8)
C18 0.053(8) 0.053(9) 0.061(8) 0.009(7) 0.006(6) 0.025(7)
C19 0.048(8) 0.080(11) 0.069(9) 0.003(8) 0.008(6) 0.035(8)
S1 0.0386(15) 0.054(2) 0.0414(16) 0.0000(15) -0.0014(12) 0.0140(14)
C20 0.035(6) 0.078(10) 0.033(6) -0.009(6) 0.000(5) 0.020(7)
C21 0.073(10) 0.123(15) 0.062(9) -0.026(10) -0.021(7) 0.063(10)
C22 0.104(14) 0.23(3) 0.084(13) -0.100(16) -0.056(11) 0.117(17)
C23 0.073(12) 0.25(3) 0.064(11) -0.073(16) -0.019(9) 0.079(17)
C24 0.074(11) 0.123(16) 0.056(9) -0.035(10) -0.009(8) -0.006(11)
C25 0.054(8) 0.077(11) 0.046(8) -0.022(7) -0.004(6) 0.014(8)
S2 0.0347(14) 0.0364(16) 0.0326(14) 0.0015(12) 0.0059(11) -0.0046(12)
C26 0.033(5) 0.026(6) 0.033(5) -0.004(5) 0.006(4) 0.005(5)
C27 0.041(6) 0.035(6) 0.028(5) -0.005(5) 0.013(5) -0.006(5)
C28 0.067(8) 0.039(7) 0.030(6) -0.012(5) 0.003(5) 0.008(6)
C29 0.052(7) 0.034(7) 0.057(8) -0.005(6) -0.012(6) -0.002(6)
C30 0.030(6) 0.054(9) 0.074(9) 0.002(7) 0.004(6) -0.015(6)
C31 0.036(6) 0.051(8) 0.051(7) 0.006(6) 0.011(5) -0.012(6)
Rh1 0.0440(5) 0.0294(5) 0.0255(4) 0.0004(4) 0.0103(4) 0.0088(4)
I1 0.0521(4) 0.0680(6) 0.0322(4) -0.0198(4) 0.0037(3) 0.0093(4)
C32 0.052(7) 0.027(6) 0.040(6) -0.017(5) 0.016(5) 0.009(5)
C33 0.085(10) 0.052(9) 0.056(9) -0.010(7) 0.005(7) -0.015(8)
C34 0.21(2) 0.048(10) 0.057(10) -0.013(9) 0.043(13) -0.041(12)
C35 0.081(10) 0.028(7) 0.058(8) 0.013(6) 0.031(7) 0.014(7)
C36 0.068(9) 0.035(7) 0.062(9) 0.030(6) 0.034(7) 0.023(7)
C37 0.129(15) 0.104(15) 0.088(12) 0.057(11) 0.062(11) 0.086(13)
C38 0.083(10) 0.048(9) 0.072(10) 0.006(7) 0.042(8) 0.030(8)
C39 0.063(8) 0.030(6) 0.037(6) -0.005(5) 0.023(6) 0.009(6)
C40 0.029(5) 0.031(6) 0.019(5) -0.005(4) 0.000(4) -0.012(5)
C41 0.015(4) 0.039(7) 0.037(6) 0.003(5) -0.003(4) -0.003(4)
C42 0.026(5) 0.042(7) 0.035(6) -0.010(5) 0.000(4) -0.009(5)
C43 0.030(5) 0.036(6) 0.024(5) 0.001(5) 0.002(4) -0.001(5)
N3 0.036(4) 0.026(5) 0.025(4) -0.011(4) 0.006(3) -0.002(4)
C44 0.043(6) 0.026(6) 0.029(5) -0.008(5) 0.018(5) 0.002(5)
N4 0.025(4) 0.033(5) 0.045(5) -0.022(4) 0.007(4) -0.006(4)
C45 0.021(5) 0.037(7) 0.066(8) -0.023(6) 0.005(5) -0.004(5)
C46 0.026(5) 0.025(6) 0.067(8) -0.022(6) -0.006(5) 0.007(5)
C47 0.029(5) 0.034(6) 0.047(7) -0.005(5) 0.002(5) 0.005(5)
C48 0.046(6) 0.020(5) 0.034(6) -0.011(4) -0.005(5) 0.013(5)
C49 0.021(5) 0.022(5) 0.029(5) -0.004(4) 0.004(4) 0.002(4)
C50 0.025(5) 0.020(5) 0.037(6) -0.017(4) -0.006(4) -0.001(4)
C51 0.037(6) 0.038(7) 0.070(9) -0.010(7) 0.001(6) 0.010(6)
C52 0.054(11) 0.27(3) 0.28(3) -0.23(3) 0.042(14) -0.053(15)
C53 0.093(12) 0.040(9) 0.21(2) -0.054(12) -0.096(14) 0.018(9)
C54 0.17(2) 0.16(2) 0.098(15) 0.020(15) -0.076(14) -0.036(18)
C55 0.022(5) 0.052(8) 0.055(7) -0.014(6) 0.002(5) 0.004(5)
C56 0.035(7) 0.056(9) 0.085(10) -0.019(8) 0.018(6) 0.012(6)
C57 0.050(7) 0.072(10) 0.081(10) 0.000(9) -0.016(7) 0.032(7)
C58 0.025(6) 0.074(10) 0.096(11) -0.032(9) 0.027(6) -0.008(6)
S3 0.0357(16) 0.058(2) 0.117(3) -0.056(2) 0.0254(18) -0.0046(16)
C59 0.031(6) 0.073(10) 0.047(7) -0.032(7) -0.007(5) 0.005(6)
C60 0.045(7) 0.055(9) 0.071(9) -0.003(7) 0.017(6) 0.019(7)
C61 0.036(7) 0.106(14) 0.057(9) 0.003(9) 0.014(6) -0.001(8)
C62 0.055(9) 0.104(14) 0.054(9) -0.015(9) 0.011(7) -0.028(10)
C63 0.115(14) 0.081(12) 0.074(11) -0.003(9) 0.040(10) 0.031(11)
C64 0.062(9) 0.074(11) 0.053(8) -0.014(8) 0.004(7) 0.019(8)
S4 0.0389(15) 0.052(2) 0.0445(17) -0.0213(15) 0.0039(13) -0.0127(14)
C65 0.046(7) 0.052(9) 0.090(11) -0.019(8) 0.010(7) 0.015(7)
C66 0.130(16) 0.092(15) 0.089(14) 0.019(12) 0.025(12) 0.033(13)
C67 0.30(5) 0.17(3) 0.48(8) 0.21(4) 0.36(6) 0.11(4)
C68 0.26(4) 0.10(2) 0.54(7) 0.11(3) 0.36(5) 0.08(3)
C69 0.036(9) 0.089(16) 0.40(5) -0.07(2) 0.023(19) -0.042(11)
C70 0.036(7) 0.048(9) 0.152(15) -0.032(10) 0.000(9) -0.007(7)
Rh2 0.0535(6) 0.0303(5) 0.0293(4) -0.0118(4) 0.0055(4) 0.0002(4)
I2 0.0796(7) 0.0537(6) 0.0478(5) 0.0118(4) 0.0230(5) 0.0144(5)
C71 0.050(7) 0.049(8) 0.029(6) 0.007(5) -0.004(5) 0.012(6)
C72 0.078(9) 0.024(7) 0.071(10) -0.004(7) 0.016(8) -0.002(6)
C73 0.21(2) 0.060(11) 0.041(9) 0.004(8) -0.030(11) -0.070(13)
C74 0.135(14) 0.017(6) 0.035(7) -0.012(5) -0.014(8) -0.004(8)
C75 0.119(14) 0.059(10) 0.050(9) -0.024(8) -0.009(9) 0.043(10)
C76 0.178(19) 0.106(16) 0.073(12) -0.048(11) -0.055(12) 0.100(15)
C77 0.067(9) 0.051(9) 0.069(9) -0.014(8) -0.010(7) 0.018(7)
C78 0.065(8) 0.034(7) 0.045(7) -0.019(6) -0.015(6) 0.008(6)
C79 0.034(5) 0.029(6) 0.028(5) -0.014(5) -0.003(4) -0.001(5)
C80 0.025(5) 0.031(6) 0.033(6) -0.007(5) -0.007(4) 0.000(5)
C81 0.024(5) 0.040(7) 0.054(7) -0.011(6) 0.005(5) 0.004(5)
C82 0.024(5) 0.043(7) 0.033(6) -0.013(5) 0.009(4) 0.001(5)
N5 0.027(4) 0.023(5) 0.025(4) -0.012(4) 0.003(3) 0.003(4)
C83 0.030(5) 0.025(5) 0.024(5) -0.003(4) 0.005(4) 0.008(4)
N6 0.030(4) 0.020(4) 0.030(5) -0.010(4) 0.001(3) 0.005(4)
C84 0.035(5) 0.024(5) 0.021(5) -0.004(4) 0.006(4) -0.004(4)
C85 0.025(5) 0.036(6) 0.028(5) -0.010(5) 0.002(4) -0.004(5)
C86 0.028(5) 0.015(5) 0.029(5) 0.002(4) 0.001(4) 0.010(4)
C87 0.037(5) 0.020(5) 0.017(5) 0.001(4) 0.004(4) 0.002(4)
C88 0.027(5) 0.023(5) 0.026(5) -0.007(4) -0.002(4) 0.002(4)
C89 0.027(5) 0.024(5) 0.027(5) -0.003(4) 0.009(4) 0.007(4)
C90 0.030(5) 0.028(6) 0.044(6) -0.013(5) 0.006(4) 0.004(5)
C91 0.057(7) 0.047(8) 0.053(8) 0.001(6) -0.005(6) 0.025(6)
C92 0.039(6) 0.048(8) 0.060(8) -0.010(6) 0.018(6) 0.012(6)
C93 0.037(6) 0.029(6) 0.050(7) -0.017(5) 0.000(5) 0.009(5)
C94 0.023(5) 0.049(8) 0.062(8) -0.017(6) -0.004(5) -0.004(5)
C95 0.030(6) 0.055(9) 0.118(13) -0.052(9) -0.008(7) -0.008(6)
C96 0.121(14) 0.107(15) 0.068(10) -0.016(10) 0.020(10) -0.070(13)
C97 0.057(9) 0.103(14) 0.101(12) -0.065(11) -0.031(8) 0.029(9)
S5 0.0424(16) 0.0415(18) 0.0460(17) -0.0242(14) -0.0049(13) 0.0027(14)
C98 0.031(6) 0.027(6) 0.108(12) -0.032(8) 0.001(7) 0.001(5)
C99 0.056(9) 0.054(10) 0.134(16) 0.041(11) 0.035(10) 0.024(8)
C100 0.15(2) 0.11(2) 0.24(3) 0.12(2) 0.12(2) 0.071(18)
C101 0.11(2) 0.050(17) 0.66(11) 0.06(4) 0.21(5) 0.011(16)
C102 0.077(17) 0.085(18) 0.60(9) -0.15(4) 0.10(3) -0.064(14)
C103 0.033(8) 0.101(15) 0.30(3) -0.128(19) 0.016(12) -0.021(9)
S6 0.0320(15) 0.060(2) 0.102(3) -0.054(2) 0.0076(17) 0.0034(15)
C104 0.036(6) 0.053(8) 0.050(7) -0.025(7) 0.003(5) 0.006(6)
C105 0.072(10) 0.100(13) 0.045(8) -0.017(9) -0.002(7) 0.024(9)
C106 0.110(15) 0.119(18) 0.055(10) -0.030(11) 0.037(10) 0.000(13)
C107 0.079(15) 0.16(3) 0.105(18) -0.050(18) 0.027(13) -0.010(16)
C108 0.032(10) 0.15(2) 0.25(3) -0.04(2) -0.030(14) 0.019(12)
C109 0.044(8) 0.076(12) 0.160(18) -0.005(12) -0.010(9) 0.025(8)
Rh3 0.0396(5) 0.0249(4) 0.0252(4) -0.0090(4) 0.0007(3) 0.0061(4)
I3 0.0910(7) 0.0481(6) 0.0389(5) 0.0072(4) 0.0062(4) 0.0228(5)
C110 0.043(6) 0.038(7) 0.038(6) -0.006(5) -0.010(5) 0.011(5)
C111 0.091(10) 0.065(10) 0.046(8) -0.008(7) -0.023(7) 0.046(8)
C112 0.099(11) 0.054(9) 0.050(8) -0.010(7) -0.003(7) 0.056(8)
C113 0.074(9) 0.031(7) 0.042(7) -0.010(6) 0.002(6) 0.005(6)
C114 0.084(9) 0.016(6) 0.026(6) -0.001(5) -0.003(6) 0.000(6)
C115 0.086(10) 0.060(9) 0.030(7) -0.005(6) -0.018(6) -0.053(8)
C116 0.102(11) 0.037(8) 0.045(7) -0.003(6) 0.030(8) -0.034(8)
C117 0.057(7) 0.029(6) 0.024(5) -0.004(5) -0.003(5) 0.010(6)
C118 0.033(5) 0.020(5) 0.033(6) -0.005(4) -0.005(4) 0.001(4)
C119 0.030(5) 0.032(6) 0.032(6) -0.006(5) -0.005(4) 0.009(5)
C120 0.025(5) 0.061(8) 0.039(6) -0.011(6) -0.007(4) 0.007(5)
C121 0.026(5) 0.030(6) 0.025(5) -0.001(4) -0.001(4) -0.003(4)
N7 0.024(4) 0.025(5) 0.029(5) -0.003(4) -0.002(3) 0.001(4)
C122 0.032(5) 0.032(6) 0.017(4) -0.005(4) -0.001(4) 0.016(4)
N8 0.017(4) 0.034(5) 0.034(5) -0.003(4) 0.001(3) -0.003(4)
C123 0.019(5) 0.041(7) 0.054(7) -0.002(6) -0.005(4) 0.006(5)
C124 0.022(5) 0.057(8) 0.058(8) -0.005(7) 0.016(5) 0.001(6)
C125 0.021(5) 0.038(7) 0.042(6) 0.004(5) 0.008(4) 0.003(5)
C126 0.051(7) 0.027(6) 0.024(5) -0.010(5) 0.007(5) 0.013(5)
C127 0.028(5) 0.018(5) 0.023(5) -0.001(4) 0.002(4) 0.003(4)
C128 0.026(5) 0.013(5) 0.021(5) -0.005(4) -0.002(4) -0.004(4)
C129 0.034(7) 0.052(9) 0.088(10) 0.023(8) 0.015(7) -0.002(6)
C130 0.21(3) 0.15(2) 0.103(16) -0.024(15) 0.038(16) -0.15(2)
C131 0.147(19) 0.086(15) 0.34(4) 0.11(2) 0.18(2) 0.058(14)
C132 0.054(12) 0.39(5) 0.43(5) 0.37(4) -0.055(19) -0.08(2)
C133 0.030(6) 0.054(8) 0.043(7) 0.001(6) -0.001(5) 0.013(6)
C134 0.055(8) 0.068(11) 0.076(10) 0.010(8) -0.008(7) 0.026(8)
C135 0.039(7) 0.105(14) 0.065(9) 0.005(9) -0.020(6) 0.018(8)
C136 0.087(11) 0.117(16) 0.084(11) -0.007(11) -0.004(9) 0.082(11)
S7 0.0314(14) 0.0397(18) 0.081(2) 0.0130(17) -0.0050(14) 0.0096(13)
C137 0.040(6) 0.063(9) 0.035(6) -0.004(6) 0.001(5) 0.018(6)
C138 0.063(9) 0.086(12) 0.070(10) -0.020(9) 0.002(7) 0.022(9)
C139 0.090(12) 0.092(13) 0.066(10) -0.034(9) -0.023(9) 0.027(10)
C140 0.083(11) 0.105(15) 0.083(12) -0.049(11) -0.052(10) 0.012(11)
C141 0.043(8) 0.089(13) 0.107(13) -0.031(11) -0.028(8) 0.012(8)
C142 0.039(7) 0.077(11) 0.075(9) -0.016(8) -0.012(6) 0.020(7)
S8 0.0373(15) 0.053(2) 0.0454(17) 0.0159(16) -0.0076(13) -0.0122(14)
C143 0.030(6) 0.042(7) 0.051(7) -0.007(6) 0.001(5) 0.004(5)
C144 0.051(7) 0.041(7) 0.057(8) -0.009(6) 0.000(6) 0.000(6)
C145 0.060(9) 0.049(8) 0.058(8) -0.005(7) -0.016(7) 0.006(7)
C146 0.044(8) 0.062(10) 0.133(15) -0.014(11) -0.043(9) -0.005(7)
C147 0.034(7) 0.081(12) 0.094(11) 0.015(10) 0.001(7) -0.006(7)
C148 0.039(7) 0.056(9) 0.069(9) 0.014(7) 0.006(6) 0.009(6)
Rh4 0.0488(5) 0.0243(4) 0.0224(4) -0.0035(3) -0.0060(4) 0.0038(4)
I4 0.0578(5) 0.0423(5) 0.0376(4) -0.0185(4) -0.0084(3) 0.0114(4)
C149 0.090(10) 0.029(7) 0.017(5) 0.004(5) 0.009(6) -0.006(7)
C150 0.145(15) 0.049(9) 0.026(7) 0.016(6) 0.006(8) -0.042(10)
C151 0.113(13) 0.039(8) 0.058(9) 0.012(7) -0.012(8) -0.033(9)
C152 0.069(8) 0.029(6) 0.029(6) -0.013(5) -0.014(5) 0.009(6)
C153 0.066(8) 0.034(7) 0.029(6) -0.005(5) 0.010(5) 0.009(6)
C154 0.090(10) 0.061(10) 0.042(7) 0.005(7) 0.010(7) 0.039(8)
C155 0.156(16) 0.090(13) 0.045(9) 0.003(9) 0.002(9) 0.079(12)
C156 0.086(10) 0.037(7) 0.032(6) 0.006(5) -0.025(6) 0.031(7)

loop_
_atom_type_symbol
_atom_type_description
_atom_type_scat_dispersion_real
_atom_type_scat_dispersion_imag
_atom_type_scat_source
C C 0.0033 0.0016 'International Tables Vol C Tables 4.2.6.8 and 6.1.1.4'
H H 0.0000 0.0000 'International Tables Vol C Tables 4.2.6.8 and 6.1.1.4'
N N 0.0061 0.0033 'International Tables Vol C Tables 4.2.6.8 and 6.1.1.4'
S S 0.1246 0.1234 'International Tables Vol C Tables 4.2.6.8 and 6.1.1.4'
Rh Rh -1.1178 0.9187 'International Tables Vol C Tables 4.2.6.8 and 6.1.1.4'
I I -0.4742 1.8119 'International Tables Vol C Tables 4.2.6.8 and 6.1.1.4'

loop_
_geom_angle_atom_site_label_1
_geom_angle_atom_site_label_2
_geom_angle_atom_site_label_3
_geom_angle
C2 C1 C11 121.2(10)
C1 C2 C3 114.8(10)
C1 C2 C16 125.3(10)
C3 C2 C16 119.9(9)
C4 C3 C2 125.2(9)
C3 C4 N1 119.7(9)
C3 C4 S2 120.9(7)
N1 C4 S2 119.2(7)
C5 N1 C4 129.9(9)
C5 N1 C11 112.8(8)
C4 N1 C11 117.3(8)
N2 C5 N1 103.0(9)
N2 C5 Rh1 132.1(7)
N1 C5 Rh1 124.8(7)
C5 N2 C10 113.1(8)
C5 N2 C6 127.9(9)
C10 N2 C6 118.9(8)
C7 C6 N2 117.6(10)
C7 C6 S1 126.6(8)
N2 C6 S1 115.5(8)
C6 C7 C8 124.6(9)
C9 C8 C7 116.0(10)
C9 C8 C12 124.6(11)
C7 C8 C12 119.3(9)
C8 C9 C10 121.8(11)
C11 C10 C9 134.0(10)
C11 C10 N2 105.3(8)
C9 C10 N2 120.6(9)
C10 C11 C1 132.8(10)
C10 C11 N1 105.7(9)
C1 C11 N1 121.5(8)
C13 C12 C15 106.4(17)
C13 C12 C14 119(2)
C15 C12 C14 101.4(17)
C13 C12 C8 108.2(13)
C15 C12 C8 112.5(10)
C14 C12 C8 109.5(12)
C17 C16 C2 110.1(10)
C17 C16 C19 111.3(11)
C2 C16 C19 108.8(9)
C17 C16 C18 105.5(11)
C2 C16 C18 112.9(9)
C19 C16 C18 108.3(11)
C6 S1 C20 102.1(6)
C25 C20 C21 122.3(13)
C25 C20 S1 124.0(10)
C21 C20 S1 113.1(12)
C20 C21 C22 115.1(18)
C23 C22 C21 122.2(18)
C24 C23 C22 121.1(17)
C23 C24 C25 119.1(19)
C20 C25 C24 119.8(15)
C26 S2 C4 97.6(5)
C27 C26 C31 118.5(10)
C27 C26 S2 123.4(8)
C31 C26 S2 118.0(8)
C26 C27 C28 120.2(10)
C29 C28 C27 120.2(10)
C30 C29 C28 120.4(11)
C29 C30 C31 121.1(11)
C30 C31 C26 119.6(11)
C5 Rh1 C32 94.4(4)
C5 Rh1 C39 93.1(4)
C32 Rh1 C39 38.2(4)
C5 Rh1 C36 161.1(5)
C32 Rh1 C36 92.5(5)
C39 Rh1 C36 81.6(5)
C5 Rh1 C35 163.5(5)
C32 Rh1 C35 80.9(5)
C39 Rh1 C35 92.9(5)
C36 Rh1 C35 35.5(5)
C5 Rh1 I1 86.7(3)
C32 Rh1 I1 161.7(3)
C39 Rh1 I1 160.1(4)
C36 Rh1 I1 92.3(4)
C35 Rh1 I1 92.9(3)
C39 C32 C33 124.7(13)
C39 C32 Rh1 71.2(6)
C33 C32 Rh1 114.4(8)
C34 C33 C32 113.6(12)
C35 C34 C33 118.8(13)
C36 C35 C34 125.7(14)
C36 C35 Rh1 72.0(7)
C34 C35 Rh1 109.4(10)
C35 C36 C37 121.9(15)
C35 C36 Rh1 72.5(8)
C37 C36 Rh1 109.6(8)
C38 C37 C36 117.7(13)
C37 C38 C39 116.4(11)
C32 C39 C38 122.1(12)
C32 C39 Rh1 70.6(6)
C38 C39 Rh1 112.7(8)
C41 C40 C50 119.9(9)
C40 C41 C42 117.1(9)
C40 C41 C55 124.2(10)
C42 C41 C55 118.7(8)
C43 C42 C41 123.2(9)
C42 C43 N3 119.3(9)
C42 C43 S4 122.2(8)
N3 C43 S4 118.5(7)
C44 N3 C43 128.5(9)
C44 N3 C50 113.3(8)
C43 N3 C50 118.0(8)
N4 C44 N3 103.6(8)
N4 C44 Rh2 128.8(7)
N3 C44 Rh2 127.6(7)
C44 N4 C45 131.5(9)
C44 N4 C49 112.1(8)
C45 N4 C49 116.1(8)
C46 C45 N4 120.4(10)
C46 C45 S3 124.1(8)
N4 C45 S3 114.9(7)
C45 C46 C47 124.8(9)
C48 C47 C46 116.3(10)
C48 C47 C51 121.7(10)
C46 C47 C51 122.0(9)
C47 C48 C49 121.0(9)
C50 C49 C48 134.3(9)
C50 C49 N4 104.7(8)
C48 C49 N4 120.9(8)
C49 C50 C40 131.5(9)
C49 C50 N3 106.3(8)
C40 C50 N3 122.2(8)
C53 C51 C52 115.2(16)
C53 C51 C47 113.5(10)
C52 C51 C47 112.5(11)
C53 C51 C54 101.2(15)
C52 C51 C54 105.7(17)
C47 C51 C54 107.4(12)
C56 C55 C58 111.0(10)
C56 C55 C41 110.7(9)
C58 C55 C41 109.4(10)
C56 C55 C57 108.0(11)
C58 C55 C57 108.6(10)
C41 C55 C57 109.1(9)
C59 S3 C45 100.1(5)
C64 C59 C60 118.3(13)
C64 C59 S3 124.0(10)
C60 C59 S3 117.5(12)
C59 C60 C61 118.7(14)
C62 C61 C60 120.5(14)
C63 C62 C61 118.3(15)
C64 C63 C62 122.6(18)
C63 C64 C59 121.4(14)
C65 S4 C43 100.6(6)
C66 C65 C70 121.7(17)
C66 C65 S4 122.5(14)
C70 C65 S4 115.4(13)
C65 C66 C67 118(3)
C68 C67 C66 129(6)
C67 C68 C69 119(3)
C70 C69 C68 115(3)
C65 C70 C69 117(2)
C44 Rh2 C78 93.4(4)
C44 Rh2 C71 94.1(5)
C78 Rh2 C71 37.8(4)
C44 Rh2 C74 160.8(6)
C78 Rh2 C74 93.2(5)
C71 Rh2 C74 80.3(5)
C44 Rh2 C75 163.2(6)
C78 Rh2 C75 80.1(5)
C71 Rh2 C75 90.2(6)
C74 Rh2 C75 36.0(6)
C44 Rh2 I2 87.2(3)
C78 Rh2 I2 159.8(3)
C71 Rh2 I2 162.3(3)
C74 Rh2 I2 92.7(4)
C75 Rh2 I2 93.6(4)
C78 C71 C72 126.1(12)
C78 C71 Rh2 70.5(7)
C72 C71 Rh2 112.4(8)
C73 C72 C71 117.5(12)
C72 C73 C74 115.7(12)
C75 C74 C73 123.1(17)
C75 C74 Rh2 72.3(8)
C73 C74 Rh2 111.1(9)
C74 C75 C76 124.9(18)
C74 C75 Rh2 71.7(8)
C76 C75 Rh2 111.5(9)
C77 C76 C75 116.2(13)
C76 C77 C78 117.5(13)
C71 C78 C77 123.7(11)
C71 C78 Rh2 71.7(7)
C77 C78 Rh2 111.0(9)
C80 C79 C89 120.2(9)
C79 C80 C81 116.6(9)
C79 C80 C94 124.0(9)
C81 C80 C94 119.3(9)
C82 C81 C80 126.0(9)
C81 C82 N5 118.7(9)
C81 C82 S6 126.4(8)
N5 C82 S6 114.7(7)
C83 N5 C89 113.6(7)
C83 N5 C82 129.9(8)
C89 N5 C82 116.4(8)
N5 C83 N6 103.9(8)
N5 C83 Rh3 129.9(6)
N6 C83 Rh3 126.1(7)
C83 N6 C84 128.9(8)
C83 N6 C88 112.2(8)
C84 N6 C88 118.9(8)
C85 C84 N6 118.9(9)
C85 C84 S5 120.9(8)
N6 C84 S5 120.2(7)
C84 C85 C86 123.5(9)
C87 C86 C85 117.3(8)
C87 C86 C90 123.3(9)
C85 C86 C90 119.4(8)
C86 C87 C88 119.8(9)
C89 C88 N6 106.7(8)
C89 C88 C87 132.0(9)
N6 C88 C87 121.3(8)
C88 C89 C79 134.4(9)
C88 C89 N5 103.6(8)
C79 C89 N5 122.0(8)
C93 C90 C86 111.7(8)
C93 C90 C92 108.2(9)
C86 C90 C92 107.9(9)
C93 C90 C91 110.0(10)
C86 C90 C91 109.4(8)
C92 C90 C91 109.7(9)
C80 C94 C95 112.0(8)
C80 C94 C96 110.2(10)
C95 C94 C96 111.2(12)
C80 C94 C97 109.2(11)
C95 C94 C97 106.5(10)
C96 C94 C97 107.6(12)
C98 S5 C84 100.8(5)
C99 C98 C103 123.5(17)
C99 C98 S5 123.3(10)
C103 C98 S5 113.2(15)
C98 C99 C100 124(2)
C101 C100 C99 113(3)
C102 C101 C100 123(3)
C101 C102 C103 122(3)
C98 C103 C102 115(3)
C82 S6 C104 97.6(5)
C105 C104 C109 117.9(13)
C105 C104 S6 121.8(11)
C109 C104 S6 120.3(12)
C104 C105 C106 120.2(16)
C107 C106 C105 117(2)
C108 C107 C106 122(2)
C107 C108 C109 123(3)
C108 C109 C104 120(2)
C83 Rh3 C110 92.6(4)
C83 Rh3 C117 93.9(4)
C110 Rh3 C117 37.5(4)
C83 Rh3 C114 161.9(4)
C110 Rh3 C114 93.5(5)
C117 Rh3 C114 80.9(4)
C83 Rh3 C113 161.5(4)
C110 Rh3 C113 80.4(4)
C117 Rh3 C113 90.9(5)
C114 Rh3 C113 36.6(5)
C83 Rh3 I3 87.5(3)
C110 Rh3 I3 161.4(3)
C117 Rh3 I3 161.1(3)
C114 Rh3 I3 92.1(3)
C113 Rh3 I3 93.8(3)
C117 C110 C111 124.9(11)
C117 C110 Rh3 71.5(6)
C111 C110 Rh3 111.6(8)
C112 C111 C110 114.8(11)
C113 C112 C111 117.3(11)
C114 C113 C112 121.5(12)
C114 C113 Rh3 71.5(7)
C112 C113 Rh3 111.6(8)
C113 C114 C115 125.7(12)
C113 C114 Rh3 71.9(7)
C115 C114 Rh3 110.0(7)
C116 C115 C114 115.3(10)
C115 C116 C117 118.6(11)
C110 C117 C116 123.1(11)
C110 C117 Rh3 71.0(6)
C116 C117 Rh3 110.7(7)
C119 C118 C128 122.8(10)
C118 C119 C120 115.7(9)
C118 C119 C133 125.7(10)
C120 C119 C133 118.6(9)
C121 C120 C119 124.2(10)
C120 C121 N7 118.8(10)
C120 C121 S8 123.2(8)
N7 C121 S8 118.0(7)
C122 N7 C128 114.6(8)
C122 N7 C121 127.8(9)
C128 N7 C121 117.4(8)
N7 C122 N8 101.4(9)
N7 C122 Rh4 131.4(8)
N8 C122 Rh4 127.0(7)
C122 N8 C123 128.1(9)
C122 N8 C127 113.4(8)
C123 N8 C127 118.4(9)
C124 C123 N8 117.7(11)
C124 C123 S7 123.7(8)
N8 C123 S7 118.3(8)
C123 C124 C125 125.3(10)
C126 C125 C124 115.1(10)
C126 C125 C129 125.3(11)
C124 C125 C129 119.5(10)
C125 C126 C127 123.4(11)
C128 C127 C126 134.1(10)
C128 C127 N8 105.8(8)
C126 C127 N8 120.0(9)
C127 C128 C118 134.4(9)
C127 C128 N7 104.7(8)
C118 C128 N7 120.8(8)
C132 C129 C131 111.2(19)
C132 C129 C125 111.5(12)
C131 C129 C125 112.8(14)
C132 C129 C130 110(2)
C131 C129 C130 103.7(18)
C125 C129 C130 107.1(11)
C135 C133 C119 107.6(11)
C135 C133 C134 108.6(11)
C119 C133 C134 111.6(9)
C135 C133 C136 110.4(11)
C119 C133 C136 108.3(10)
C134 C133 C136 110.2(12)
C137 S7 C123 100.3(6)
C142 C137 C138 119.8(13)
C142 C137 S7 119.6(10)
C138 C137 S7 120.6(10)
C139 C138 C137 119.2(14)
C138 C139 C140 121.7(15)
C141 C140 C139 120.3(14)
C140 C141 C142 118.7(14)
C137 C142 C141 120.3(14)
C121 S8 C143 100.1(5)
C148 C143 C144 118.8(11)
C148 C143 S8 117.6(10)
C144 C143 S8 123.4(9)
C145 C144 C143 119.1(12)
C144 C145 C146 121.2(13)
C145 C146 C147 120.7(13)
C148 C147 C146 119.5(14)
C147 C148 C143 120.7(14)
C122 Rh4 C153 95.5(4)
C122 Rh4 C152 94.2(4)
C153 Rh4 C152 38.4(4)
C122 Rh4 C156 164.5(5)
C153 Rh4 C156 80.6(5)
C152 Rh4 C156 92.0(5)
C122 Rh4 C149 160.5(5)
C153 Rh4 C149 91.3(5)
C152 Rh4 C149 79.9(5)
C156 Rh4 C149 35.0(5)
C122 Rh4 I4 86.1(3)
C153 Rh4 I4 165.0(3)
C152 Rh4 I4 156.4(3)
C156 Rh4 I4 93.9(3)
C149 Rh4 I4 92.0(3)
C156 C149 C150 125.4(13)
C156 C149 Rh4 71.5(7)
C150 C149 Rh4 109.8(8)
C151 C150 C149 117.8(11)
C150 C151 C152 115.9(12)
C153 C152 C151 124.3(13)
C153 C152 Rh4 70.0(6)
C151 C152 Rh4 114.0(8)
C152 C153 C154 123.3(12)
C152 C153 Rh4 71.5(6)
C154 C153 Rh4 112.0(8)
C155 C154 C153 119.6(11)
C154 C155 C156 112.7(12)
C149 C156 C155 125.7(13)
C149 C156 Rh4 73.5(7)
C155 C156 Rh4 111.8(9)

loop_
_geom_bond_atom_site_label_1
_geom_bond_atom_site_label_2
_geom_bond_distance
C1 C2 1.369(13)
C1 C11 1.415(14)
C2 C3 1.444(15)
C2 C16 1.509(15)
C3 C4 1.340(14)
C4 N1 1.396(11)
C4 S2 1.776(10)
N1 C5 1.362(13)
N1 C11 1.415(13)
C5 N2 1.359(12)
C5 Rh1 2.015(11)
N2 C10 1.415(13)
N2 C6 1.429(13)
C6 C7 1.351(15)
C6 S1 1.756(12)
C7 C8 1.457(16)
C8 C9 1.365(14)
C8 C12 1.502(16)
C9 C10 1.404(13)
C10 C11 1.372(13)
C12 C13 1.43(2)
C12 C15 1.46(2)
C12 C14 1.50(2)
C16 C17 1.502(17)
C16 C19 1.525(17)
C16 C18 1.540(17)
S1 C20 1.800(12)
C20 C25 1.355(19)
C20 C21 1.400(19)
C21 C22 1.43(2)
C22 C23 1.36(3)
C23 C24 1.34(3)
C24 C25 1.427(19)
S2 C26 1.775(11)
C26 C27 1.377(13)
C26 C31 1.404(14)
C27 C28 1.393(15)
C28 C29 1.378(16)
C29 C30 1.329(17)
C30 C31 1.399(17)
Rh1 C32 2.113(10)
Rh1 C39 2.122(10)
Rh1 C36 2.206(12)
Rh1 C35 2.212(12)
Rh1 I1 2.6875(11)
C32 C39 1.386(16)
C32 C33 1.506(18)
C33 C34 1.49(2)
C34 C35 1.48(2)
C35 C36 1.346(18)
C36 C37 1.528(18)
C37 C38 1.439(19)
C38 C39 1.527(18)
C40 C41 1.362(12)
C40 C50 1.389(13)
C41 C42 1.436(14)
C41 C55 1.528(14)
C42 C43 1.348(15)
C43 N3 1.396(12)
C43 S4 1.764(11)
N3 C44 1.374(12)
N3 C50 1.397(12)
C44 N4 1.360(13)
C44 Rh2 2.003(10)
N4 C45 1.401(12)
N4 C49 1.447(12)
C45 C46 1.322(14)
C45 S3 1.776(11)
C46 C47 1.424(14)
C47 C48 1.363(14)
C47 C51 1.527(16)
C48 C49 1.400(13)
C49 C50 1.387(12)
C51 C53 1.456(17)
C51 C52 1.460(19)
C51 C54 1.58(2)
C55 C56 1.499(17)
C55 C58 1.524(16)
C55 C57 1.550(18)
S3 C59 1.773(13)
C59 C64 1.377(19)
C59 C60 1.400(16)
C60 C61 1.410(17)
C61 C62 1.38(2)
C62 C63 1.35(2)
C63 C64 1.35(2)
S4 C65 1.739(14)
C65 C66 1.32(2)
C65 C70 1.41(2)
C66 C67 1.38(3)
C67 C68 1.16(10)
C68 C69 1.51(7)
C69 C70 1.44(3)
Rh2 C78 2.133(12)
Rh2 C71 2.149(11)
Rh2 C74 2.183(11)
Rh2 C75 2.190(13)
Rh2 I2 2.7030(14)
C71 C78 1.388(16)
C71 C72 1.476(17)
C72 C73 1.46(2)
C73 C74 1.50(2)
C74 C75 1.35(2)
C75 C76 1.52(2)
C76 C77 1.39(2)
C77 C78 1.534(17)
C79 C80 1.360(13)
C79 C89 1.393(13)
C80 C81 1.413(14)
C80 C94 1.522(14)
C81 C82 1.311(14)
C82 N5 1.429(11)
C82 S6 1.781(10)
N5 C83 1.338(12)
N5 C89 1.418(12)
C83 N6 1.350(11)
C83 Rh3 2.031(10)
N6 C84 1.389(12)
N6 C88 1.398(12)
C84 C85 1.351(14)
C84 S5 1.755(10)
C85 C86 1.429(13)
C86 C87 1.361(13)
C86 C90 1.539(13)
C87 C88 1.410(13)
C88 C89 1.382(13)
C90 C93 1.495(14)
C90 C92 1.539(15)
C90 C91 1.543(16)
C94 C95 1.529(16)
C94 C96 1.545(18)
C94 C97 1.545(18)
S5 C98 1.743(15)
C98 C99 1.34(2)
C98 C103 1.386(19)
C99 C100 1.42(2)
C100 C101 1.41(5)
C101 C102 1.38(8)
C102 C103 1.43(4)
S6 C104 1.791(12)
C104 C105 1.36(2)
C104 C109 1.37(2)
C105 C106 1.41(2)
C106 C107 1.39(3)
C107 C108 1.23(3)
C108 C109 1.35(2)
Rh3 C110 2.145(11)
Rh3 C117 2.152(11)
Rh3 C114 2.202(11)
Rh3 C113 2.208(12)
Rh3 I3 2.7058(13)
C110 C117 1.380(15)
C110 C111 1.509(17)
C111 C112 1.476(18)
C112 C113 1.462(18)
C113 C114 1.384(17)
C114 C115 1.495(16)
C115 C116 1.439(18)
C116 C117 1.513(16)
C118 C119 1.322(13)
C118 C128 1.407(13)
C119 C120 1.481(16)
C119 C133 1.522(15)
C120 C121 1.339(15)
C121 N7 1.428(12)
C121 S8 1.756(11)
N7 C122 1.340(12)
N7 C128 1.427(12)
C122 N8 1.387(13)
C122 Rh4 2.015(11)
N8 C123 1.392(12)
N8 C127 1.406(13)
C123 C124 1.364(16)
C123 S7 1.777(12)
C124 C125 1.415(17)
C125 C126 1.325(14)
C125 C129 1.534(16)
C126 C127 1.395(14)
C127 C128 1.364(12)
C129 C132 1.34(2)
C129 C131 1.41(2)
C129 C130 1.54(2)
C133 C135 1.518(18)
C133 C134 1.528(18)
C133 C136 1.532(17)
S7 C137 1.770(12)
C137 C142 1.361(16)
C137 C138 1.371(19)
C138 C139 1.35(2)
C139 C140 1.35(2)
C140 C141 1.35(2)
C141 C142 1.397(18)
S8 C143 1.759(11)
C143 C148 1.393(16)
C143 C144 1.419(16)
C144 C145 1.359(17)
C145 C146 1.37(2)
C146 C147 1.38(2)
C147 C148 1.370(18)
Rh4 C153 2.109(10)
Rh4 C152 2.129(10)
Rh4 C156 2.206(11)
Rh4 C149 2.231(11)
Rh4 I4 2.7008(11)
C149 C156 1.334(17)
C149 C150 1.485(18)
C150 C151 1.462(19)
C151 C152 1.479(17)
C152 C153 1.396(16)
C153 C154 1.493(18)
C154 C155 1.473(19)
C155 C156 1.503(18)

loop_
_geom_torsion_atom_site_label_1
_geom_torsion_atom_site_label_2
_geom_torsion_atom_site_label_3
_geom_torsion_atom_site_label_4
_geom_torsion
C11 C1 C2 C3 0.7(14)
C11 C1 C2 C16 179.9(10)
C1 C2 C3 C4 4.8(15)
C16 C2 C3 C4 -174.5(10)
C2 C3 C4 N1 -7.1(15)
C2 C3 C4 S2 168.0(8)
C3 C4 N1 C5 -175.6(10)
S2 C4 N1 C5 9.2(13)
C3 C4 N1 C11 3.5(13)
S2 C4 N1 C11 -171.7(7)
C4 N1 C5 N2 176.0(9)
C11 N1 C5 N2 -3.2(10)
C4 N1 C5 Rh1 -7.3(14)
C11 N1 C5 Rh1 173.5(6)
N1 C5 N2 C10 3.2(10)
Rh1 C5 N2 C10 -173.1(7)
N1 C5 N2 C6 -173.9(9)
Rh1 C5 N2 C6 9.8(14)
C5 N2 C6 C7 -174.7(9)
C10 N2 C6 C7 8.4(13)
C5 N2 C6 S1 10.8(13)
C10 N2 C6 S1 -166.1(7)
N2 C6 C7 C8 -5.1(16)
S1 C6 C7 C8 168.6(8)
C6 C7 C8 C9 -1.3(16)
C6 C7 C8 C12 -177.1(11)
C7 C8 C9 C10 4.5(14)
C12 C8 C9 C10 -179.9(10)
C8 C9 C10 C11 177.8(11)
C8 C9 C10 N2 -1.2(14)
C5 N2 C10 C11 -2.1(10)
C6 N2 C10 C11 175.2(8)
C5 N2 C10 C9 177.2(9)
C6 N2 C10 C9 -5.5(13)
C9 C10 C11 C1 2.1(19)
N2 C10 C11 C1 -178.7(10)
C9 C10 C11 N1 -179.1(10)
N2 C10 C11 N1 0.0(10)
C2 C1 C11 C10 174.9(10)
C2 C1 C11 N1 -3.8(14)
C5 N1 C11 C10 2.0(11)
C4 N1 C11 C10 -177.3(8)
C5 N1 C11 C1 -179.0(9)
C4 N1 C11 C1 1.7(13)
C9 C8 C12 C13 112.0(19)
C7 C8 C12 C13 -73(2)
C9 C8 C12 C15 -5(2)
C7 C8 C12 C15 170.2(15)
C9 C8 C12 C14 -117.2(17)
C7 C8 C12 C14 58.3(19)
C1 C2 C16 C17 -129.4(12)
C3 C2 C16 C17 49.9(14)
C1 C2 C16 C19 108.4(12)
C3 C2 C16 C19 -72.3(13)
C1 C2 C16 C18 -11.8(15)
C3 C2 C16 C18 167.4(10)
C7 C6 S1 C20 -6.4(11)
N2 C6 S1 C20 167.5(8)
C6 S1 C20 C25 -54.8(12)
C6 S1 C20 C21 134.3(10)
C25 C20 C21 C22 6(2)
S1 C20 C21 C22 177.4(12)
C20 C21 C22 C23 -4(3)
C21 C22 C23 C24 3(3)
C22 C23 C24 C25 -3(3)
C21 C20 C25 C24 -7(2)
S1 C20 C25 C24 -177.2(10)
C23 C24 C25 C20 5(2)
C3 C4 S2 C26 -55.8(9)
N1 C4 S2 C26 119.4(8)
C4 S2 C26 C27 -35.4(10)
C4 S2 C26 C31 148.5(9)
C31 C26 C27 C28 -3.0(17)
S2 C26 C27 C28 -179.0(9)
C26 C27 C28 C29 1.8(18)
C27 C28 C29 C30 -0.3(19)
C28 C29 C30 C31 0(2)
C29 C30 C31 C26 -1(2)
C27 C26 C31 C30 2.7(18)
S2 C26 C31 C30 178.9(10)
N2 C5 Rh1 C32 95.4(9)
N1 C5 Rh1 C32 -80.3(8)
N2 C5 Rh1 C39 57.1(10)
N1 C5 Rh1 C39 -118.5(9)
N2 C5 Rh1 C36 -15.7(19)
N1 C5 Rh1 C36 168.6(12)
N2 C5 Rh1 C35 168.2(13)
N1 C5 Rh1 C35 -7(2)
N2 C5 Rh1 I1 -102.9(9)
N1 C5 Rh1 I1 81.4(8)
C5 Rh1 C32 C39 -89.3(7)
C36 Rh1 C32 C39 73.0(8)
C35 Rh1 C32 C39 106.7(8)
I1 Rh1 C32 C39 177.9(8)
C5 Rh1 C32 C33 150.2(10)
C39 Rh1 C32 C33 -120.4(14)
C36 Rh1 C32 C33 -47.4(10)
C35 Rh1 C32 C33 -13.8(10)
I1 Rh1 C32 C33 57.4(17)
C39 C32 C33 C34 -73.5(18)
Rh1 C32 C33 C34 9.9(18)
C32 C33 C34 C35 4(2)
C33 C34 C35 C36 67(2)
C33 C34 C35 Rh1 -15(2)
C5 Rh1 C35 C36 177.8(13)
C32 Rh1 C35 C36 -107.5(9)
C39 Rh1 C35 C36 -71.1(9)
I1 Rh1 C35 C36 89.9(8)
C5 Rh1 C35 C34 -60(2)
C32 Rh1 C35 C34 15.0(12)
C39 Rh1 C35 C34 51.4(12)
C36 Rh1 C35 C34 122.5(15)
I1 Rh1 C35 C34 -147.7(11)
C34 C35 C36 C37 1(2)
Rh1 C35 C36 C37 102.6(12)
C34 C35 C36 Rh1 -101.4(14)
C5 Rh1 C36 C35 -178.1(11)
C32 Rh1 C36 C35 70.5(9)
C39 Rh1 C36 C35 107.2(9)
I1 Rh1 C36 C35 -91.8(8)
C5 Rh1 C36 C37 63(2)
C32 Rh1 C36 C37 -47.9(13)
C39 Rh1 C36 C37 -11.2(12)
C35 Rh1 C36 C37 -118.4(16)
I1 Rh1 C36 C37 149.8(12)
C35 C36 C37 C38 -73(2)
Rh1 C36 C37 C38 8(2)
C36 C37 C38 C39 2(3)
C33 C32 C39 C38 2.0(17)
Rh1 C32 C39 C38 -105.2(10)
C33 C32 C39 Rh1 107.2(11)
C37 C38 C39 C32 68.5(19)
C37 C38 C39 Rh1 -12.1(19)
C5 Rh1 C39 C32 93.3(8)
C36 Rh1 C39 C32 -105.0(8)
C35 Rh1 C39 C32 -71.3(8)
I1 Rh1 C39 C32 -178.0(7)
C5 Rh1 C39 C38 -149.1(10)
C32 Rh1 C39 C38 117.6(13)
C36 Rh1 C39 C38 12.6(10)
C35 Rh1 C39 C38 46.3(10)
I1 Rh1 C39 C38 -60.4(15)
C50 C40 C41 C42 3.2(16)
C50 C40 C41 C55 -176.7(11)
C40 C41 C42 C43 1.6(17)
C55 C41 C42 C43 -178.5(11)
C41 C42 C43 N3 -2.4(17)
C41 C42 C43 S4 175.8(8)
C42 C43 N3 C44 -175.2(11)
S4 C43 N3 C44 6.6(15)
C42 C43 N3 C50 -1.6(15)
S4 C43 N3 C50 -179.9(8)
C43 N3 C44 N4 174.1(10)
C50 N3 C44 N4 0.3(12)
C43 N3 C44 Rh2 -9.1(17)
C50 N3 C44 Rh2 177.0(8)
N3 C44 N4 C45 -174.2(12)
Rh2 C44 N4 C45 9.1(18)
N3 C44 N4 C49 -0.7(12)
Rh2 C44 N4 C49 -177.4(8)
C44 N4 C45 C46 -179.0(12)
C49 N4 C45 C46 7.8(17)
C44 N4 C45 S3 9.4(17)
C49 N4 C45 S3 -163.9(8)
N4 C45 C46 C47 -6(2)
S3 C45 C46 C47 164.9(10)
C45 C46 C47 C48 1.9(19)
C45 C46 C47 C51 -179.0(12)
C46 C47 C48 C49 -0.1(17)
C51 C47 C48 C49 -179.3(11)
C47 C48 C49 C50 -179.8(12)
C47 C48 C49 N4 2.5(16)
C44 N4 C49 C50 0.9(12)
C45 N4 C49 C50 175.5(10)
C44 N4 C49 C48 179.2(10)
C45 N4 C49 C48 -6.2(15)
C48 C49 C50 C40 0(2)
N4 C49 C50 C40 178.4(11)
C48 C49 C50 N3 -178.6(12)
N4 C49 C50 N3 -0.7(11)
C41 C40 C50 C49 173.6(11)
C41 C40 C50 N3 -7.4(16)
C44 N3 C50 C49 0.3(13)
C43 N3 C50 C49 -174.3(9)
C44 N3 C50 C40 -178.9(10)
C43 N3 C50 C40 6.5(15)
C48 C47 C51 C53 -31.5(19)
C46 C47 C51 C53 149.4(15)
C48 C47 C51 C52 -164.6(17)
C46 C47 C51 C52 16(2)
C48 C47 C51 C54 79.5(16)
C46 C47 C51 C54 -99.6(16)
C40 C41 C55 C56 -8.5(17)
C42 C41 C55 C56 171.6(11)
C40 C41 C55 C58 -131.1(12)
C42 C41 C55 C58 49.0(14)
C40 C41 C55 C57 110.2(12)
C42 C41 C55 C57 -69.7(14)
C46 C45 S3 C59 -24.9(13)
N4 C45 S3 C59 146.4(10)
C45 S3 C59 C64 -53.7(12)
C45 S3 C59 C60 131.1(10)
C64 C59 C60 C61 -1.3(19)
S3 C59 C60 C61 174.3(10)
C59 C60 C61 C62 5(2)
C60 C61 C62 C63 -6(2)
C61 C62 C63 C64 2(2)
C62 C63 C64 C59 2(2)
C60 C59 C64 C63 -2(2)
S3 C59 C64 C63 -177.6(11)
C42 C43 S4 C65 -44.9(11)
N3 C43 S4 C65 133.3(9)
C43 S4 C65 C66 -51.9(16)
C43 S4 C65 C70 134.2(11)
C70 C65 C66 C67 0(3)
S4 C65 C66 C67 -173.2(19)
C65 C66 C67 C68 -7(6)
C66 C67 C68 C69 11(7)
C67 C68 C69 C70 -8(5)
C66 C65 C70 C69 1(2)
S4 C65 C70 C69 175.0(13)
C68 C69 C70 C65 2(3)
N4 C44 Rh2 C78 60.1(10)
N3 C44 Rh2 C78 -115.8(10)
N4 C44 Rh2 C71 98.0(10)
N3 C44 Rh2 C71 -77.9(10)
N4 C44 Rh2 C74 170.0(12)
N3 C44 Rh2 C74 -6(2)
N4 C44 Rh2 C75 -6(2)
N3 C44 Rh2 C75 177.8(16)
N4 C44 Rh2 I2 -99.6(10)
N3 C44 Rh2 I2 84.5(9)
C44 Rh2 C71 C78 -90.3(7)
C74 Rh2 C71 C78 108.2(8)
C75 Rh2 C71 C78 73.4(8)
I2 Rh2 C71 C78 176.0(8)
C44 Rh2 C71 C72 147.8(9)
C78 Rh2 C71 C72 -122.0(13)
C74 Rh2 C71 C72 -13.7(10)
C75 Rh2 C71 C72 -48.5(10)
I2 Rh2 C71 C72 54.0(17)
C78 C71 C72 C73 -72(2)
Rh2 C71 C72 C73 9.8(18)
C71 C72 C73 C74 4(3)
C72 C73 C74 C75 67(2)
C72 C73 C74 Rh2 -15(2)
C44 Rh2 C74 C75 -178.2(13)
C78 Rh2 C74 C75 -68.2(10)
C71 Rh2 C74 C75 -103.9(10)
I2 Rh2 C74 C75 92.4(9)
C44 Rh2 C74 C73 -59(2)
C78 Rh2 C74 C73 51.1(14)
C71 Rh2 C74 C73 15.4(13)
C75 Rh2 C74 C73 119.4(18)
I2 Rh2 C74 C73 -148.2(13)
C73 C74 C75 C76 0(2)
Rh2 C74 C75 C76 103.9(14)
C73 C74 C75 Rh2 -104.0(13)
C44 Rh2 C75 C74 177.9(15)
C78 Rh2 C75 C74 109.7(10)
C71 Rh2 C75 C74 73.1(9)
I2 Rh2 C75 C74 -89.6(9)
C44 Rh2 C75 C76 57(3)
C78 Rh2 C75 C76 -11.4(14)
C71 Rh2 C75 C76 -48.1(15)
C74 Rh2 C75 C76 -121.1(19)
I2 Rh2 C75 C76 149.2(14)
C74 C75 C76 C77 -79(2)
Rh2 C75 C76 C77 3(2)
C75 C76 C77 C78 11(3)
C72 C71 C78 C77 0(2)
Rh2 C71 C78 C77 -103.5(12)
C72 C71 C78 Rh2 104.0(12)
C76 C77 C78 C71 61(2)
C76 C77 C78 Rh2 -20.7(18)
C44 Rh2 C78 C71 92.3(7)
C74 Rh2 C78 C71 -69.7(8)
C75 Rh2 C78 C71 -103.3(9)
I2 Rh2 C78 C71 -176.5(7)
C44 Rh2 C78 C77 -147.8(9)
C71 Rh2 C78 C77 119.9(12)
C74 Rh2 C78 C77 50.3(10)
C75 Rh2 C78 C77 16.6(9)
I2 Rh2 C78 C77 -56.5(14)
C89 C79 C80 C81 -0.3(16)
C89 C79 C80 C94 -176.3(10)
C79 C80 C81 C82 0.2(18)
C94 C80 C81 C82 176.4(12)
C80 C81 C82 N5 2.3(19)
C80 C81 C82 S6 -172.9(9)
C81 C82 N5 C83 179.8(11)
S6 C82 N5 C83 -4.5(15)
C81 C82 N5 C89 -4.4(15)
S6 C82 N5 C89 171.3(7)
C89 N5 C83 N6 -2.6(11)
C82 N5 C83 N6 173.3(10)
C89 N5 C83 Rh3 179.2(7)
C82 N5 C83 Rh3 -4.9(16)
N5 C83 N6 C84 -173.4(10)
Rh3 C83 N6 C84 4.9(15)
N5 C83 N6 C88 3.0(11)
Rh3 C83 N6 C88 -178.7(7)
C83 N6 C84 C85 176.2(10)
C88 N6 C84 C85 0.0(14)
C83 N6 C84 S5 -3.4(15)
C88 N6 C84 S5 -179.6(8)
N6 C84 C85 C86 5.3(16)
S5 C84 C85 C86 -175.1(8)
C84 C85 C86 C87 -6.7(16)
C84 C85 C86 C90 176.0(10)
C85 C86 C87 C88 2.7(14)
C90 C86 C87 C88 179.9(9)
C83 N6 C88 C89 -2.3(12)
C84 N6 C88 C89 174.5(9)
C83 N6 C88 C87 179.4(9)
C84 N6 C88 C87 -3.8(14)
C86 C87 C88 C89 -175.5(11)
C86 C87 C88 N6 2.3(15)
N6 C88 C89 C79 -179.0(11)
C87 C88 C89 C79 -1(2)
N6 C88 C89 N5 0.6(11)
C87 C88 C89 N5 178.6(11)
C80 C79 C89 C88 177.4(11)
C80 C79 C89 N5 -2.2(16)
C83 N5 C89 C88 1.2(11)
C82 N5 C89 C88 -175.2(9)
C83 N5 C89 C79 -179.1(10)
C82 N5 C89 C79 4.5(14)
C87 C86 C90 C93 11.7(14)
C85 C86 C90 C93 -171.1(10)
C87 C86 C90 C92 130.5(10)
C85 C86 C90 C92 -52.3(13)
C87 C86 C90 C91 -110.2(11)
C85 C86 C90 C91 66.9(12)
C79 C80 C94 C95 -16.6(17)
C81 C80 C94 C95 167.5(11)
C79 C80 C94 C96 107.7(14)
C81 C80 C94 C96 -68.2(15)
C79 C80 C94 C97 -134.3(12)
C81 C80 C94 C97 49.8(15)
C85 C84 S5 C98 49.9(10)
N6 C84 S5 C98 -130.5(9)
C84 S5 C98 C99 33.1(13)
C84 S5 C98 C103 -148.6(12)
C103 C98 C99 C100 1(3)
S5 C98 C99 C100 179.0(12)
C98 C99 C100 C101 -1(3)
C99 C100 C101 C102 1(5)
C100 C101 C102 C103 0(7)
C99 C98 C103 C102 0(3)
S5 C98 C103 C102 -178.0(19)
C101 C102 C103 C98 -1(5)
C81 C82 S6 C104 7.3(13)
N5 C82 S6 C104 -168.0(9)
C82 S6 C104 C105 78.3(12)
C82 S6 C104 C109 -102.5(12)
C109 C104 C105 C106 1(2)
S6 C104 C105 C106 -179.6(11)
C104 C105 C106 C107 -1(2)
C105 C106 C107 C108 2(3)
C106 C107 C108 C109 -4(4)
C107 C108 C109 C104 3(4)
C105 C104 C109 C108 -2(3)
S6 C104 C109 C108 178.7(16)
N5 C83 Rh3 C110 -66.9(10)
N6 C83 Rh3 C110 115.3(9)
N5 C83 Rh3 C117 -104.4(10)
N6 C83 Rh3 C117 77.8(9)
N5 C83 Rh3 C114 -176.7(11)
N6 C83 Rh3 C114 5.5(19)
N5 C83 Rh3 C113 0(2)
N6 C83 Rh3 C113 -177.7(12)
N5 C83 Rh3 I3 94.5(9)
N6 C83 Rh3 I3 -83.4(9)
C83 Rh3 C110 C117 -93.0(7)
C114 Rh3 C110 C117 70.0(7)
C113 Rh3 C110 C117 104.3(7)
I3 Rh3 C110 C117 177.2(7)
C83 Rh3 C110 C111 145.9(9)
C117 Rh3 C110 C111 -121.1(12)
C114 Rh3 C110 C111 -51.1(9)
C113 Rh3 C110 C111 -16.8(9)
I3 Rh3 C110 C111 56.1(15)
C117 C110 C111 C112 -58.4(18)
Rh3 C110 C111 C112 23.6(16)
C110 C111 C112 C113 -18(2)
C111 C112 C113 C114 83.7(17)
C111 C112 C113 Rh3 2.8(17)
C83 Rh3 C113 C114 -178.3(12)
C110 Rh3 C113 C114 -109.4(8)
C117 Rh3 C113 C114 -73.3(7)
I3 Rh3 C113 C114 88.4(7)
C83 Rh3 C113 C112 -60.9(19)
C110 Rh3 C113 C112 8.0(10)
C117 Rh3 C113 C112 44.1(10)
C114 Rh3 C113 C112 117.4(13)
I3 Rh3 C113 C112 -154.2(10)
C112 C113 C114 C115 -2.4(18)
Rh3 C113 C114 C115 102.0(11)
C112 C113 C114 Rh3 -104.5(11)
C83 Rh3 C114 C113 178.3(12)
C110 Rh3 C114 C113 68.7(8)
C117 Rh3 C114 C113 104.1(8)
I3 Rh3 C114 C113 -93.6(7)
C83 Rh3 C114 C115 56.0(18)
C110 Rh3 C114 C115 -53.7(10)
C117 Rh3 C114 C115 -18.3(10)
C113 Rh3 C114 C115 -122.3(13)
I3 Rh3 C114 C115 144.1(9)
C113 C114 C115 C116 -58.7(19)
Rh3 C114 C115 C116 23.0(17)
C114 C115 C116 C117 -15(2)
C111 C110 C117 C116 1.1(18)
Rh3 C110 C117 C116 -102.8(11)
C111 C110 C117 Rh3 103.9(11)
C115 C116 C117 C110 78.6(18)
C115 C116 C117 Rh3 -1.7(17)
C83 Rh3 C117 C110 89.2(7)
C114 Rh3 C117 C110 -108.2(7)
C113 Rh3 C117 C110 -72.9(7)
I3 Rh3 C117 C110 -177.2(7)
C83 Rh3 C117 C116 -151.6(9)
C110 Rh3 C117 C116 119.2(12)
C114 Rh3 C117 C116 11.0(9)
C113 Rh3 C117 C116 46.3(9)
I3 Rh3 C117 C116 -58.1(14)
C128 C118 C119 C120 -0.9(14)
C128 C118 C119 C133 179.3(10)
C118 C119 C120 C121 3.6(16)
C133 C119 C120 C121 -176.6(10)
C119 C120 C121 N7 -1.1(16)
C119 C120 C121 S8 178.1(8)
C120 C121 N7 C122 -178.3(10)
S8 C121 N7 C122 2.4(13)
C120 C121 N7 C128 -3.8(13)
S8 C121 N7 C128 176.9(6)
C128 N7 C122 N8 -1.3(10)
C121 N7 C122 N8 173.3(9)
C128 N7 C122 Rh4 -175.8(7)
C121 N7 C122 Rh4 -1.1(15)
N7 C122 N8 C123 -176.3(9)
Rh4 C122 N8 C123 -1.6(14)
N7 C122 N8 C127 1.4(10)
Rh4 C122 N8 C127 176.2(6)
C122 N8 C123 C124 179.0(10)
C127 N8 C123 C124 1.4(14)
C122 N8 C123 S7 5.2(14)
C127 N8 C123 S7 -172.4(7)
N8 C123 C124 C125 -1.4(18)
S7 C123 C124 C125 172.0(9)
C123 C124 C125 C126 -0.3(18)
C123 C124 C125 C129 -176.4(12)
C124 C125 C126 C127 2.0(15)
C129 C125 C126 C127 177.9(11)
C125 C126 C127 C128 -177.8(11)
C125 C126 C127 N8 -2.0(15)
C122 N8 C127 C128 -1.0(10)
C123 N8 C127 C128 177.0(8)
C122 N8 C127 C126 -177.8(8)
C123 N8 C127 C126 0.2(13)
C126 C127 C128 C118 -4.7(19)
N8 C127 C128 C118 179.1(10)
C126 C127 C128 N7 176.2(10)
N8 C127 C128 N7 0.1(9)
C119 C118 C128 C127 177.1(10)
C119 C118 C128 N7 -4.0(14)
C122 N7 C128 C127 0.8(10)
C121 N7 C128 C127 -174.4(8)
C122 N7 C128 C118 -178.4(8)
C121 N7 C128 C118 6.4(12)
C126 C125 C129 C132 26(3)
C124 C125 C129 C132 -158(2)
C126 C125 C129 C131 151.9(18)
C124 C125 C129 C131 -32(2)
C126 C125 C129 C130 -94.6(18)
C124 C125 C129 C130 81.1(18)
C118 C119 C133 C135 -126.5(12)
C120 C119 C133 C135 53.7(13)
C118 C119 C133 C134 -7.4(16)
C120 C119 C133 C134 172.8(10)
C118 C119 C133 C136 114.1(13)
C120 C119 C133 C136 -65.7(14)
C124 C123 S7 C137 -33.1(11)
N8 C123 S7 C137 140.3(9)
C123 S7 C137 C142 126.8(12)
C123 S7 C137 C138 -54.1(13)
C142 C137 C138 C139 -1(2)
S7 C137 C138 C139 179.5(13)
C137 C138 C139 C140 1(3)
C138 C139 C140 C141 -1(3)
C139 C140 C141 C142 0(3)
C138 C137 C142 C141 1(2)
S7 C137 C142 C141 179.7(13)
C140 C141 C142 C137 0(3)
C120 C121 S8 C143 -42.0(10)
N7 C121 S8 C143 137.2(8)
C121 S8 C143 C148 138.9(10)
C121 S8 C143 C144 -47.2(12)
C148 C143 C144 C145 -1.3(19)
S8 C143 C144 C145 -175.2(10)
C143 C144 C145 C146 -1(2)
C144 C145 C146 C147 3(2)
C145 C146 C147 C148 -1(3)
C146 C147 C148 C143 -1(2)
C144 C143 C148 C147 3(2)
S8 C143 C148 C147 176.9(11)
N7 C122 Rh4 C153 -114.1(9)
N8 C122 Rh4 C153 72.7(9)
N7 C122 Rh4 C152 -75.5(10)
N8 C122 Rh4 C152 111.3(9)
N7 C122 Rh4 C156 171.4(13)
N8 C122 Rh4 C156 -2(2)
N7 C122 Rh4 C149 -4.3(18)
N8 C122 Rh4 C149 -177.4(10)
N7 C122 Rh4 I4 80.9(9)
N8 C122 Rh4 I4 -92.3(8)
C122 Rh4 C149 C156 178.0(10)
C153 Rh4 C149 C156 -71.5(8)
C152 Rh4 C149 C156 -108.4(8)
I4 Rh4 C149 C156 93.9(7)
C122 Rh4 C149 C150 -60.1(17)
C153 Rh4 C149 C150 50.5(11)
C152 Rh4 C149 C150 13.6(11)
C156 Rh4 C149 C150 122.0(14)
I4 Rh4 C149 C150 -144.2(11)
C156 C149 C150 C151 70(2)
Rh4 C149 C150 C151 -11(2)
C149 C150 C151 C152 -1(2)
C150 C151 C152 C153 -68.5(19)
C150 C151 C152 Rh4 12.9(19)
C122 Rh4 C152 C153 -93.6(7)
C156 Rh4 C152 C153 72.2(8)
C149 Rh4 C152 C153 105.2(8)
I4 Rh4 C152 C153 176.6(7)
C122 Rh4 C152 C151 146.8(11)
C153 Rh4 C152 C151 -119.6(14)
C156 Rh4 C152 C151 -47.4(11)
C149 Rh4 C152 C151 -14.5(11)
I4 Rh4 C152 C151 57.0(15)
C151 C152 C153 C154 1.3(18)
Rh4 C152 C153 C154 -104.7(11)
C151 C152 C153 Rh4 106.0(11)
C122 Rh4 C153 C152 89.8(7)
C156 Rh4 C153 C152 -105.3(8)
C149 Rh4 C153 C152 -71.9(8)
I4 Rh4 C153 C152 -174.8(10)
C122 Rh4 C153 C154 -150.8(9)
C152 Rh4 C153 C154 119.3(12)
C156 Rh4 C153 C154 14.0(10)
C149 Rh4 C153 C154 47.5(10)
I4 Rh4 C153 C154 -55.4(18)
C152 C153 C154 C155 71.7(19)
Rh4 C153 C154 C155 -10.1(18)
C153 C154 C155 C156 -4(2)
C150 C149 C156 C155 4(2)
Rh4 C149 C156 C155 105.3(12)
C150 C149 C156 Rh4 -101.5(12)
C154 C155 C156 C149 -69(2)
C154 C155 C156 Rh4 15.4(18)
C122 Rh4 C156 C149 -177.5(13)
C153 Rh4 C156 C149 106.1(8)
C152 Rh4 C156 C149 69.2(8)
I4 Rh4 C156 C149 -88.0(7)
C122 Rh4 C156 C155 60(2)
C153 Rh4 C156 C155 -16.4(11)
C152 Rh4 C156 C155 -53.3(12)
C149 Rh4 C156 C155 -122.5(14)
I4 Rh4 C156 C155 149.5(11)
